data_7048760
loop_
_publ_author_name
'Vignesh, Kuduva R.'
'Alexandropoulos, Dimitris I.'
'Dolinar, Brian S.'
'Dunbar, Kim R.'

_publ_section_title
;
 Hard versus soft: zero-field dinuclear Dy(iii) oxygen bridged SMM and
 theoretical predictions of the sulfur and selenium analogues.
;
_journal_issue 9
_journal_name_full 'Dalton transactions (Cambridge, England : 2003)'
_journal_page_first 2872
_journal_page_last 2876
_journal_paper_doi 10.1039/c9dt00324j
_journal_volume 48
_journal_year 2019
_chemical_formula_moiety '2(C23 H29 Gd N O7), 3(N O3), C6 H16 N, C2 H3 N'
_chemical_formula_sum 'C54 H77 Gd2 N7 O23'
_chemical_formula_weight 1506.72
_space_group_crystal_system monoclinic
_space_group_IT_number 14
_space_group_name_Hall '-P 2ybc'
_space_group_name_H-M_alt 'P 1 21/c 1'
_symmetry_space_group_name_Hall '-P 2ybc'
_symmetry_space_group_name_H-M 'P 1 21/c 1'
_atom_sites_solution_hydrogens mixed
_audit_creation_date 2018-11-20
_audit_creation_method
;
Olex2 1.2
(compiled 2018.05.29 svn.r3508 for OlexSys, GUI svn.r5506)
;
_audit_update_record
;
2018-11-21 deposited with the CCDC.
2019-01-24 downloaded from the CCDC.
;
_cell_angle_alpha 90
_cell_angle_beta 106.5460(10)
_cell_angle_gamma 90
_cell_formula_units_Z 4
_cell_length_a 25.9973(9)
_cell_length_b 12.6932(4)
_cell_length_c 19.6403(6)
_cell_measurement_reflns_used 9983
_cell_measurement_temperature 110(2)
_cell_measurement_theta_max 26.44
_cell_measurement_theta_min 2.29
_cell_volume 6212.7(3)
_computing_cell_refinement 'SAINT+ Ver. 8.34A (Bruker-AXS, 2014)'
_computing_data_collection 'APEX3(Bruker-AXS, 2015)'
_computing_data_reduction 'SAINT+ Ver. 8.34A (Bruker-AXS, 2014)'
_computing_molecular_graphics 'Olex2 (Dolomanov et al., 2009)'
_computing_publication_material 'Olex2 (Dolomanov et al., 2009)'
_computing_structure_refinement 'XL (Sheldrick, 2008)'
_computing_structure_solution 'SHELXTL (Sheldrick, 2008-2013)'
_diffrn_ambient_temperature 110.0
_diffrn_detector 'Bruker APEX2 area detector'
_diffrn_detector_area_resol_mean 7.9
_diffrn_detector_type 'CMOS area detector'
_diffrn_measured_fraction_theta_full 0.999
_diffrn_measured_fraction_theta_max 0.998
_diffrn_measurement_device 'three-circle diffractometer'
_diffrn_measurement_device_type 'Bruker PHOTON area detector'
_diffrn_measurement_method '0.5\ \w and 0.5\ \f scans'
_diffrn_radiation_collimation 'focusing mirrors'
_diffrn_radiation_monochromator 'mirror optics'
_diffrn_radiation_probe x-ray
_diffrn_radiation_type MoK\a
_diffrn_radiation_wavelength 0.71073
_diffrn_reflns_av_R_equivalents 0.0373
_diffrn_reflns_av_unetI/netI 0.0239
_diffrn_reflns_Laue_measured_fraction_full 0.999
_diffrn_reflns_Laue_measured_fraction_max 0.998
_diffrn_reflns_limit_h_max 32
_diffrn_reflns_limit_h_min -32
_diffrn_reflns_limit_k_max 15
_diffrn_reflns_limit_k_min -15
_diffrn_reflns_limit_l_max 24
_diffrn_reflns_limit_l_min -24
_diffrn_reflns_number 72413
_diffrn_reflns_point_group_measured_fraction_full 0.999
_diffrn_reflns_point_group_measured_fraction_max 0.998
_diffrn_reflns_theta_full 26.000
_diffrn_reflns_theta_max 26.455
_diffrn_reflns_theta_min 2.084
_diffrn_source 'microfocus sealed X-ray tube'
_diffrn_source_type 'Incoatec I\ms'
_diffrn_standards_number 0
_exptl_absorpt_coefficient_mu 2.199
_exptl_absorpt_correction_T_max 0.7454
_exptl_absorpt_correction_T_min 0.5767
_exptl_absorpt_correction_type multi-scan
_exptl_absorpt_process_details
'SADABS-2016/2 (Bruker,2016/2) was used for absorption correction. wR2(int) was 0.1538 before and 0.0497 after correction. The Ratio of minimum to maximum transmission is 0.7737. The \l/2 correction factor is Not present.'
_exptl_crystal_colour yellow
_exptl_crystal_colour_primary yellow
_exptl_crystal_density_diffrn 1.611
_exptl_crystal_density_method 'not measured'
_exptl_crystal_description block
_exptl_crystal_F_000 3048
_exptl_crystal_size_max 0.4
_exptl_crystal_size_mid 0.3
_exptl_crystal_size_min 0.2
_refine_diff_density_max 1.017
_refine_diff_density_min -1.346
_refine_diff_density_rms 0.121
_refine_ls_extinction_method none
_refine_ls_goodness_of_fit_ref 1.068
_refine_ls_hydrogen_treatment mixed
_refine_ls_matrix_type full
_refine_ls_number_parameters 1204
_refine_ls_number_reflns 12791
_refine_ls_number_restraints 1244
_refine_ls_restrained_S_all 1.043
_refine_ls_R_factor_all 0.0416
_refine_ls_R_factor_gt 0.0311
_refine_ls_shift/su_max 0.001
_refine_ls_shift/su_mean 0.000
_refine_ls_structure_factor_coef Fsqd
_refine_ls_weighting_details 'w=1/[\s^2^(Fo^2^)+(0.0182P)^2^+17.3633P] where P=(Fo^2^+2Fc^2^)/3'
_refine_ls_weighting_scheme calc
_refine_ls_wR_factor_gt 0.0630
_refine_ls_wR_factor_ref 0.0676
_reflns_Friedel_coverage 0.000
_reflns_number_gt 10737
_reflns_number_total 12791
_reflns_threshold_expression 'I > 2\s(I)'
_cod_data_source_file c9dt00324j2.cif
_cod_data_source_block vig43_a
_cod_depositor_comments 'Adding full bibliography for 7048759--7048760.cif.'
_cod_database_code 7048760
_shelx_shelxl_version_number 2014/7
_shelx_space_group_comment
;
The symmetry employed for this shelxl refinement is uniquely defined
by the following loop, which should always be used as a source of
symmetry information in preference to the above space-group names.
They are only intended as comments.
;
_shelx_estimated_absorpt_t_max 0.667
_shelx_estimated_absorpt_t_min 0.473
_olex2_refinement_description
;
1. Fixed Uiso
 At 1.2 times of:
  All C(H) groups, All C(H,H) groups, All N(H,H) groups
 At 1.5 times of:
  All C(H,H,H) groups, All O(H) groups
2. Shared sites
{O3A, O4}
3. Restrained distances
 O2-H2
 0.87 with sigma of 0.01
 O3-H3
 0.87 with sigma of 0.01
 O4-H4
 0.87 with sigma of 0.01
 O3A-H3AA
 0.87 with sigma of 0.005
 O1'-H1'
 0.87 with sigma of 0.01
 O3'-H3'
 0.87 with sigma of 0.01
 O4'-H4'
 0.87 with sigma of 0.01
 O2A-H2A
 0.87 with sigma of 0.01
 O1'A-H1'C
 0.87 with sigma of 0.01
 O4'A-H4'C
 0.87 with sigma of 0.01
 C4A-H2A
 1.928014 with sigma of 0.02
 Gd1-H2A
 2.950165 with sigma of 0.02
 C1'A-H1'C
 1.903229 with sigma of 0.02
 Gd1'-H1'C
 3.044958 with sigma of 0.02
 C8'A-H4'C
 1.914525 with sigma of 0.02
 Gd1'-H4'C
 2.721579 with sigma of 0.02
 N3-C24 \\sim N3-C24A \\sim N3-C26 \\sim N3-C26A \\sim N3-C28 \\sim N3-C28A
 with sigma of 0.02
 H4-O9 \\sim H3AA-O9
 with sigma of 0.02
4. Uiso/Uaniso restraints and constraints
O1 \\sim O2 \\sim O3 \\sim O4 \\sim O5 \\sim C1 \\sim C2 \\sim C3 \\sim C4
\\sim C5 \\sim C6 \\sim C7 \\sim C8 \\sim O1A \\sim O2A \\sim O3A \\sim O4A
\\sim O5A \\sim C1A \\sim C2A \\sim C3A \\sim C4A \\sim C5A \\sim C6A \\sim C7A
\\sim C8A: within 1.7A with sigma of 0.01 and sigma for terminal atoms of 0.02
O3' \\sim O4' \\sim O5' \\sim C1' \\sim C2' \\sim C3' \\sim C4' \\sim C5' \\sim
C6' \\sim C7' \\sim C8' \\sim O1'A \\sim O2'A \\sim O3'A \\sim O4'A \\sim O5'A
\\sim C1'A \\sim C2'A \\sim C3'A \\sim C4'A \\sim C5'A \\sim C6'A \\sim C7'A
\\sim C8'A: within 1.7A with sigma of 0.01 and sigma for terminal atoms of 0.02
C24 \\sim C25 \\sim C26 \\sim C27 \\sim C28 \\sim C29 \\sim C24A \\sim C25A
\\sim C26A \\sim C27A \\sim C28A \\sim C29A: within 1.7A with sigma of 0.01 and
sigma for terminal atoms of 0.02
C9' \\sim C10' \\sim C11' \\sim C12' \\sim C13' \\sim C14' \\sim C9A \\sim C10A
\\sim C11A \\sim C12A \\sim C13A \\sim C14A: within 1.7A with sigma of 0.01 and
sigma for terminal atoms of 0.02
C18' \\sim C19' \\sim C20' \\sim C21' \\sim C22' \\sim C23' \\sim C18A \\sim
C19A \\sim C20A \\sim C21A \\sim C22A \\sim C23A: within 1.7A with sigma of
0.01 and sigma for terminal atoms of 0.02
Uanis(O4A) = Uanis(O1)
Uanis(O3A) = Uanis(O4)
5. Same fragment restrains
{O1A, O2A, O3A, O4A, O5A, C1A, C2A, C3A, C4A, C5A, C6A, C7A, C8A} sigma for
1-2: 0.04, 1-3: 0.08
{O1', O2', O3', O4', O5', C1', C2', C3', C4', C5', C6', C7', C8'} sigma for
1-2: 0.04, 1-3: 0.08
{O1'A, O2'A, O3'A, O4'A, O5'A, C1'A, C2'A, C3'A, C4'A, C5'A, C6'A, C7'A, C8'A}
sigma for 1-2: 0.04, 1-3: 0.08
as
{O1, O2, O3, O4, O5, C1, C2, C3, C4, C5, C6, C7, C8}
{C9A, C10A, C11A, C12A, C13A, C14A} sigma for 1-2: 0.02, 1-3: 0.04
{C18', C19', C20', C21', C22', C23'} sigma for 1-2: 0.02, 1-3: 0.04
{C18A, C19A, C20A, C21A, C22A, C23A} sigma for 1-2: 0.02, 1-3: 0.04
as
{C9', C10', C11', C12', C13', C14'}
{C24A, C25A, C26A, C27A, C28A, C29A} sigma for 1-2: 0.02, 1-3: 0.04
as
{C24, C25, C26, C27, C28, C29}
6. Others
 Sof(O1A)=Sof(H1AA)=Sof(O2A)=Sof(H2A)=Sof(O3A)=Sof(H3AA)=Sof(O4A)=Sof(O5A)=
 Sof(H5AA)=Sof(C1A)=Sof(H1AB)=Sof(H1AC)=Sof(C2A)=Sof(C3A)=Sof(H3AB)=Sof(H3AC)=
 Sof(C4A)=Sof(H4AA)=Sof(H4AB)=Sof(C5A)=Sof(H5AB)=Sof(H5AC)=Sof(C6A)=Sof(H6AA)=
 Sof(H6AB)=Sof(C7A)=Sof(H7AA)=Sof(H7AB)=Sof(C8A)=Sof(H8AA)=Sof(H8AB)=1-FVAR(1)
 Sof(O1)=Sof(O2)=Sof(H2)=Sof(O3)=Sof(H3)=Sof(O4)=Sof(H4)=Sof(O5)=Sof(H5)=
 Sof(C1)=Sof(H1A)=Sof(H1B)=Sof(C2)=Sof(C3)=Sof(H3A)=Sof(H3B)=Sof(C4)=Sof(H4A)=
 Sof(H4B)=Sof(C5)=Sof(H5A)=Sof(H5B)=Sof(C6)=Sof(H6A)=Sof(H6B)=Sof(C7)=Sof(H7A)=
 Sof(H7B)=Sof(C8)=Sof(H8A)=Sof(H8B)=FVAR(1)
 Sof(O1'A)=Sof(H1'C)=Sof(O2'A)=Sof(H2'A)=Sof(O3'A)=Sof(O4'A)=Sof(H4'C)=
 Sof(O5'A)=Sof(H5'C)=Sof(C1'A)=Sof(H1'D)=Sof(H1'E)=Sof(C2'A)=Sof(C3'A)=
 Sof(H3'C)=Sof(H3'D)=Sof(C4'A)=Sof(H4'D)=Sof(H4'E)=Sof(C5'A)=Sof(H5'D)=
 Sof(H5'E)=Sof(C6'A)=Sof(H6'C)=Sof(H6'D)=Sof(C7'A)=Sof(H7'C)=Sof(H7'D)=
 Sof(C8'A)=Sof(H8'C)=Sof(H8'D)=1-FVAR(2)
 Sof(O1')=Sof(H1')=Sof(O2')=Sof(O3')=Sof(H3')=Sof(O4')=Sof(H4')=Sof(O5')=
 Sof(H5')=Sof(C1')=Sof(H1'A)=Sof(H1'B)=Sof(C2')=Sof(C3')=Sof(H3'A)=Sof(H3'B)=
 Sof(C4')=Sof(H4'A)=Sof(H4'B)=Sof(C5')=Sof(H5'A)=Sof(H5'B)=Sof(C6')=Sof(H6'A)=
 Sof(H6'B)=Sof(C7')=Sof(H7'A)=Sof(H7'B)=Sof(C8')=Sof(H8'A)=Sof(H8'B)=FVAR(2)
 Sof(H3BE)=Sof(C24A)=Sof(H24C)=Sof(H24D)=Sof(C25A)=Sof(H25D)=Sof(H25E)=
 Sof(H25F)=Sof(C26A)=Sof(H26C)=Sof(H26D)=Sof(C27A)=Sof(H27D)=Sof(H27E)=
 Sof(H27F)=Sof(C28A)=Sof(H28C)=Sof(H28D)=Sof(C29A)=Sof(H29D)=Sof(H29E)=
 Sof(H29F)=1-FVAR(3)
 Sof(H3AD)=Sof(C24)=Sof(H24A)=Sof(H24B)=Sof(C25)=Sof(H25A)=Sof(H25B)=Sof(H25C)=
 Sof(C26)=Sof(H26A)=Sof(H26B)=Sof(C27)=Sof(H27A)=Sof(H27B)=Sof(H27C)=Sof(C28)=
 Sof(H28A)=Sof(H28B)=Sof(C29)=Sof(H29A)=Sof(H29B)=Sof(H29C)=FVAR(3)
 Sof(C18A)=Sof(C19A)=Sof(H19A)=Sof(C20A)=Sof(H20A)=Sof(C21A)=Sof(H21A)=
 Sof(C22A)=Sof(H22A)=Sof(C23A)=Sof(H23A)=1-FVAR(4)
 Sof(C18')=Sof(C19')=Sof(H19')=Sof(C20')=Sof(H20')=Sof(C21')=Sof(H21')=
 Sof(C22')=Sof(H22')=Sof(C23')=Sof(H23')=FVAR(4)
 Sof(C9A)=Sof(H9A)=Sof(C10A)=Sof(H10A)=Sof(C11A)=Sof(H11A)=Sof(C12A)=Sof(H12A)=
 Sof(C13A)=Sof(H13A)=Sof(C14A)=1-FVAR(5)
 Sof(C9')=Sof(H9')=Sof(C10')=Sof(H10')=Sof(C11')=Sof(H11')=Sof(C12')=Sof(H12')=
 Sof(C13')=Sof(H13')=Sof(C14')=FVAR(5)
7.a Ternary CH refined with riding coordinates:
 N3(H3AD), N3(H3BE)
7.b Secondary CH2 refined with riding coordinates:
 C1(H1A,H1B), C3(H3A,H3B), C4(H4A,H4B), C5(H5A,H5B), C6(H6A,H6B), C7(H7A,H7B),
 C8(H8A,H8B), C1A(H1AB,H1AC), C3A(H3AB,H3AC), C4A(H4AA,H4AB), C5A(H5AB,H5AC),
 C6A(H6AA,H6AB), C7A(H7AA,H7AB), C8A(H8AA,H8AB), C1'(H1'A,H1'B), C3'(H3'A,H3'B),
  C4'(H4'A,H4'B), C5'(H5'A,H5'B), C6'(H6'A,H6'B), C7'(H7'A,H7'B), C8'(H8'A,
 H8'B), C1'A(H1'D,H1'E), C3'A(H3'C,H3'D), C4'A(H4'D,H4'E), C5'A(H5'D,H5'E),
 C6'A(H6'C,H6'D), C7'A(H7'C,H7'D), C8'A(H8'C,H8'D), C24(H24A,H24B), C26(H26A,
 H26B), C28(H28A,H28B), C24A(H24C,H24D), C26A(H26C,H26D), C28A(H28C,H28D)
7.c Aromatic/amide H refined with riding coordinates:
 C9(H9), C10(H10), C11(H11), C12(H12), C13(H13), C16(H16), C19(H19), C20(H20),
 C21(H21), C22(H22), C23(H23), C16'(H16'), C9'(H9'), C10'(H10'), C11'(H11'),
 C12'(H12'), C13'(H13'), C19'(H19'), C20'(H20'), C21'(H21'), C22'(H22'),
 C23'(H23'), C9A(H9A), C10A(H10A), C11A(H11A), C12A(H12A), C13A(H13A),
 C19A(H19A), C20A(H20A), C21A(H21A), C22A(H22A), C23A(H23A)
7.d Idealised Me refined as rotating group:
 C25(H25A,H25B,H25C), C27(H27A,H27B,H27C), C29(H29A,H29B,H29C), C25A(H25D,H25E,
 H25F), C27A(H27D,H27E,H27F), C29A(H29D,H29E,H29F), C31(H31A,H31B,H31C)
7.e Idealised tetrahedral OH refined as rotating group:
 O5(H5), O1A(H1AA), O5A(H5AA), O5'(H5'), O2'A(H2'A), O5'A(H5'C)
;
_olex2_submission_special_instructions 'No special instructions were received'

loop_
_space_group_symop_operation_xyz
'x, y, z'
'-x, y+1/2, -z+1/2'
'-x, -y, -z'
'x, -y-1/2, z-1/2'

loop_
_atom_site_label
_atom_site_type_symbol
_atom_site_fract_x
_atom_site_fract_y
_atom_site_fract_z
_atom_site_U_iso_or_equiv
_atom_site_adp_type
_atom_site_occupancy
_atom_site_site_symmetry_order
_atom_site_calc_flag
_atom_site_refinement_flags_posn
_atom_site_refinement_flags_adp
_atom_site_refinement_flags_occupancy
_atom_site_disorder_assembly
_atom_site_disorder_group
Gd1 Gd 0.06823(2) 0.43689(2) 0.52216(2) 0.01893(5) Uani 1 1 d D . . . .
O6 O 0.10474(10) 0.54931(19) 0.61675(12) 0.0272(5) Uani 1 1 d . . . . .
O7 O 0.14253(9) 0.5226(2) 0.49996(13) 0.0282(6) Uani 1 1 d . . . . .
N1 N 0.03410(11) 0.2412(2) 0.49968(15) 0.0212(6) Uani 1 1 d . . . . .
C9 C 0.11091(19) 0.6571(4) 0.7396(2) 0.0518(13) Uani 1 1 d . . . . .
H9 H 0.0931 0.5910 0.7321 0.062 Uiso 1 1 calc R . . . .
C10 C 0.1065(2) 0.7200(5) 0.7948(2) 0.0657(17) Uani 1 1 d . . . . .
H10 H 0.0851 0.6973 0.8240 0.079 Uiso 1 1 calc R . . . .
C11 C 0.1321(2) 0.8135(4) 0.8080(2) 0.0540(13) Uani 1 1 d . . . . .
H11 H 0.1299 0.8556 0.8471 0.065 Uiso 1 1 calc R . . . .
C12 C 0.1612(2) 0.8465(4) 0.7646(3) 0.0653(15) Uani 1 1 d . . . . .
H12 H 0.1792 0.9124 0.7731 0.078 Uiso 1 1 calc R . . . .
C13 C 0.1651(2) 0.7852(4) 0.7079(3) 0.0541(13) Uani 1 1 d . . . . .
H13 H 0.1848 0.8105 0.6773 0.065 Uiso 1 1 calc R . . . .
C14 C 0.14053(14) 0.6877(3) 0.69518(18) 0.0261(7) Uani 1 1 d . . . . .
C15 C 0.14096(13) 0.6200(3) 0.63282(18) 0.0238(7) Uani 1 1 d . . . . .
C16 C 0.17923(14) 0.6363(3) 0.5964(2) 0.0288(8) Uani 1 1 d . . . . .
H16 H 0.2068 0.6864 0.6153 0.035 Uiso 1 1 calc R . . . .
C17 C 0.17966(14) 0.5834(3) 0.5338(2) 0.0284(8) Uani 1 1 d . . . . .
C18 C 0.22608(14) 0.5978(3) 0.5030(2) 0.0300(8) Uani 1 1 d . . . . .
C19 C 0.26707(17) 0.6709(3) 0.5289(3) 0.0443(11) Uani 1 1 d . . . . .
H19 H 0.2659 0.7160 0.5670 0.053 Uiso 1 1 calc R . . . .
C20 C 0.30945(17) 0.6782(4) 0.4994(3) 0.0490(12) Uani 1 1 d . . . . .
H20 H 0.3370 0.7286 0.5173 0.059 Uiso 1 1 calc R . . . .
C21 C 0.31205(16) 0.6133(4) 0.4447(3) 0.0445(11) Uani 1 1 d . . . . .
H21 H 0.3415 0.6180 0.4252 0.053 Uiso 1 1 calc R . . . .
C22 C 0.27168(16) 0.5411(4) 0.4181(2) 0.0409(10) Uani 1 1 d . . . . .
H22 H 0.2729 0.4967 0.3796 0.049 Uiso 1 1 calc R . . . .
C23 C 0.22906(15) 0.5334(3) 0.4477(2) 0.0329(9) Uani 1 1 d . . . . .
H23 H 0.2016 0.4830 0.4294 0.039 Uiso 1 1 calc R . . . .
O1 O -0.01840(13) 0.4165(3) 0.52651(16) 0.0160(7) Uani 0.908(3) 1 d D U P A 1
O2 O 0.0746(2) 0.3385(4) 0.6332(3) 0.0252(9) Uani 0.908(3) 1 d D U P A 1
H2 H 0.0579(18) 0.373(3) 0.659(2) 0.038 Uiso 0.908(3) 1 d DR . P A 1
O3 O 0.13609(12) 0.3088(3) 0.5172(2) 0.0380(8) Uani 0.908(3) 1 d D U P A 1
H3 H 0.1697(7) 0.323(4) 0.523(3) 0.057 Uiso 0.908(3) 1 d DR . P A 1
O4 O 0.04332(11) 0.39476(19) 0.39843(13) 0.0277(5) Uani 0.908(3) 1 d D U P A 1
H4 H 0.0260(19) 0.438(3) 0.3654(19) 0.042 Uiso 0.908(3) 1 d DR . P A 1
O5 O 0.00757(12) 0.0371(2) 0.58154(14) 0.0269(6) Uani 0.908(3) 1 d D U P A 1
H5 H 0.0069 0.0296 0.6238 0.040 Uiso 0.908(3) 1 calc GR . P A 1
C1 C -0.0375(2) 0.3182(4) 0.5426(3) 0.0193(10) Uani 0.908(3) 1 d D U P A 1
H1A H -0.0694 0.2980 0.5035 0.023 Uiso 0.908(3) 1 calc R . P A 1
H1B H -0.0490 0.3254 0.5863 0.023 Uiso 0.908(3) 1 calc R . P A 1
C2 C 0.00462(14) 0.2298(3) 0.55362(18) 0.0180(7) Uani 0.908(3) 1 d D U P A 1
C3 C -0.02557(15) 0.1239(3) 0.5502(2) 0.0228(8) Uani 0.908(3) 1 d D U P A 1
H3A H -0.0539 0.1326 0.5744 0.027 Uiso 0.908(3) 1 calc R . P A 1
H3B H -0.0435 0.1071 0.4998 0.027 Uiso 0.908(3) 1 calc R . P A 1
C4 C 0.04494(19) 0.2410(4) 0.6273(3) 0.0244(12) Uani 0.908(3) 1 d D U P A 1
H4A H 0.0256 0.2392 0.6640 0.029 Uiso 0.908(3) 1 calc R . P A 1
H4B H 0.0703 0.1810 0.6359 0.029 Uiso 0.908(3) 1 calc R . P A 1
C5 C 0.07811(15) 0.1611(3) 0.5054(2) 0.0287(9) Uani 0.908(3) 1 d D U P A 1
H5A H 0.0709 0.0986 0.5314 0.034 Uiso 0.908(3) 1 calc R . P A 1
H5B H 0.0778 0.1381 0.4571 0.034 Uiso 0.908(3) 1 calc R . P A 1
C6 C 0.13281(18) 0.2043(3) 0.5431(3) 0.0391(11) Uani 0.908(3) 1 d D U P A 1
H6A H 0.1379 0.2058 0.5950 0.047 Uiso 0.908(3) 1 calc R . P A 1
H6B H 0.1611 0.1593 0.5336 0.047 Uiso 0.908(3) 1 calc R . P A 1
C7 C -0.00117(17) 0.2408(3) 0.42481(19) 0.0246(8) Uani 0.908(3) 1 d D U P A 1
H7A H -0.0106 0.1671 0.4099 0.030 Uiso 0.908(3) 1 calc R . P A 1
H7B H -0.0348 0.2787 0.4228 0.030 Uiso 0.908(3) 1 calc R . P A 1
C8 C 0.0245(2) 0.2906(4) 0.3742(2) 0.0323(12) Uani 0.908(3) 1 d D U P A 1
H8A H 0.0550 0.2468 0.3703 0.039 Uiso 0.908(3) 1 calc R . P A 1
H8B H -0.0018 0.2951 0.3266 0.039 Uiso 0.908(3) 1 calc R . P A 1
O1A O 0.067(3) 0.347(4) 0.636(3) 0.025(4) Uani 0.092(3) 1 d D U P A 2
H1AA H 0.0947 0.3617 0.6679 0.037 Uiso 0.092(3) 1 calc GR . P A 2
O2A O 0.1339(11) 0.303(2) 0.5510(18) 0.034(4) Uani 0.092(3) 1 d D U P A 2
H2A H 0.1683(8) 0.314(4) 0.568(10) 0.051 Uiso 0.092(3) 1 d DR . P A 2
O3A O 0.04332(11) 0.39476(19) 0.39843(13) 0.0277(5) Uani 0.092(3) 1 d D U P A 2
H3AA H 0.023(9) 0.445(16) 0.374(8) 0.042 Uiso 0.092(3) 1 d DR . P A 2
O4A O -0.0285(16) 0.423(4) 0.512(2) 0.0160(7) Uani 0.092(3) 1 d D U P A 2
O5A O 0.0886(12) 0.005(2) 0.6223(15) 0.038(6) Uani 0.092(3) 1 d D U P A 2
H5AA H 0.0989 0.0399 0.6600 0.057 Uiso 0.092(3) 1 calc GR . P A 2
C1A C 0.057(3) 0.235(4) 0.637(3) 0.025(3) Uani 0.092(3) 1 d D U P A 2
H1AB H 0.0202 0.2221 0.6397 0.030 Uiso 0.092(3) 1 calc R . P A 2
H1AC H 0.0826 0.2027 0.6787 0.030 Uiso 0.092(3) 1 calc R . P A 2
C2A C 0.0637(11) 0.185(2) 0.5695(16) 0.026(3) Uani 0.092(3) 1 d D U P A 2
C3A C 0.0521(14) 0.066(2) 0.5697(18) 0.029(5) Uani 0.092(3) 1 d D U P A 2
H3AB H 0.0158 0.0563 0.5756 0.035 Uiso 0.092(3) 1 calc R . P A 2
H3AC H 0.0513 0.0368 0.5226 0.035 Uiso 0.092(3) 1 calc R . P A 2
C4A C 0.1229(14) 0.196(3) 0.571(3) 0.028(3) Uani 0.092(3) 1 d D U P A 2
H4AA H 0.1461 0.1800 0.6194 0.034 Uiso 0.092(3) 1 calc R . P A 2
H4AB H 0.1312 0.1449 0.5377 0.034 Uiso 0.092(3) 1 calc R . P A 2
C5A C 0.0325(17) 0.211(3) 0.4391(18) 0.027(3) Uani 0.092(3) 1 d D U P A 2
H5AB H -0.0035 0.1803 0.4180 0.033 Uiso 0.092(3) 1 calc R . P A 2
H5AC H 0.0587 0.1529 0.4446 0.033 Uiso 0.092(3) 1 calc R . P A 2
C6A C 0.043(2) 0.284(2) 0.386(2) 0.025(3) Uani 0.092(3) 1 d D U P A 2
H6AA H 0.0777 0.2652 0.3786 0.030 Uiso 0.092(3) 1 calc R . P A 2
H6AB H 0.0150 0.2708 0.3401 0.030 Uiso 0.092(3) 1 calc R . P A 2
C7A C -0.0309(13) 0.237(3) 0.5093(18) 0.021(3) Uani 0.092(3) 1 d D U P A 2
H7AA H -0.0567 0.2261 0.4619 0.025 Uiso 0.092(3) 1 calc R . P A 2
H7AB H -0.0336 0.1750 0.5388 0.025 Uiso 0.092(3) 1 calc R . P A 2
C8A C -0.047(3) 0.332(3) 0.542(4) 0.018(3) Uani 0.092(3) 1 d D U P A 2
H8AA H -0.0870 0.3346 0.5316 0.022 Uiso 0.092(3) 1 calc R . P A 2
H8AB H -0.0316 0.3310 0.5941 0.022 Uiso 0.092(3) 1 calc R . P A 2
Gd1' Gd 0.43207(2) 0.06630(2) 0.46617(2) 0.01537(4) Uani 1 1 d D . . . .
O6' O 0.39538(9) -0.04735(18) 0.37252(12) 0.0231(5) Uani 1 1 d . . . . .
O7' O 0.35499(9) -0.00710(19) 0.48645(12) 0.0255(5) Uani 1 1 d . . . . .
N1' N 0.46634(11) 0.2619(2) 0.49160(14) 0.0204(6) Uani 1 1 d . . . . .
C15' C 0.35506(13) -0.1101(3) 0.35474(17) 0.0218(7) Uani 1 1 d . . . . .
C16' C 0.31345(14) -0.1098(3) 0.38591(19) 0.0295(8) Uani 1 1 d . . . . .
H16' H 0.2819 -0.1482 0.3629 0.035 Uiso 1 1 calc R . . . .
C17' C 0.31470(13) -0.0562(3) 0.44994(19) 0.0265(8) Uani 1 1 d . . . . .
O1' O 0.4416(3) 0.1572(4) 0.3609(3) 0.0185(11) Uani 0.885(3) 1 d D . P B 1
H1' H 0.4599(15) 0.114(3) 0.343(2) 0.028 Uiso 0.885(3) 1 d DR . P B 1
O2' O 0.5229(2) 0.0831(5) 0.4805(3) 0.0143(10) Uani 0.885(3) 1 d D . P B 1
O3' O 0.4432(3) 0.1155(5) 0.5885(2) 0.0198(8) Uani 0.885(3) 1 d D U P B 1
H3' H 0.4597(18) 0.073(3) 0.6221(17) 0.030 Uiso 0.885(3) 1 d DR . P B 1
O4' O 0.3592(2) 0.1950(6) 0.4397(4) 0.0275(10) Uani 0.885(3) 1 d D U P B 1
H4' H 0.3434(17) 0.197(4) 0.4729(18) 0.041 Uiso 0.885(3) 1 d DR . P B 1
O5' O 0.50638(13) 0.4622(2) 0.42162(14) 0.0312(7) Uani 0.885(3) 1 d D U P B 1
H5' H 0.5040 0.4611 0.3781 0.047 Uiso 0.885(3) 1 calc GR . P B 1
C1' C 0.47175(18) 0.2544(3) 0.3703(2) 0.0210(9) Uani 0.885(3) 1 d D U P B 1
H1'A H 0.4468 0.3144 0.3550 0.025 Uiso 0.885(3) 1 calc R . P B 1
H1'B H 0.4965 0.2534 0.3401 0.025 Uiso 0.885(3) 1 calc R . P B 1
C2' C 0.50394(15) 0.2692(3) 0.44771(19) 0.0192(8) Uani 0.885(3) 1 d D U P B 1
C3' C 0.53601(17) 0.3727(3) 0.4553(2) 0.0265(9) Uani 0.885(3) 1 d D U P B 1
H3'A H 0.5510 0.3884 0.5065 0.032 Uiso 0.885(3) 1 calc R . P B 1
H3'B H 0.5666 0.3619 0.4355 0.032 Uiso 0.885(3) 1 calc R . P B 1
C4' C 0.5460(5) 0.1795(5) 0.4694(6) 0.0182(10) Uani 0.885(3) 1 d D U P B 1
H4'A H 0.5640 0.1703 0.4316 0.022 Uiso 0.885(3) 1 calc R . P B 1
H4'B H 0.5737 0.1999 0.5135 0.022 Uiso 0.885(3) 1 calc R . P B 1
C5' C 0.49345(17) 0.2665(3) 0.56974(19) 0.0228(8) Uani 0.885(3) 1 d D U P B 1
H5'A H 0.5281 0.2287 0.5800 0.027 Uiso 0.885(3) 1 calc R . P B 1
H5'B H 0.5011 0.3409 0.5841 0.027 Uiso 0.885(3) 1 calc R . P B 1
C6' C 0.4609(3) 0.2195(6) 0.6124(4) 0.0277(15) Uani 0.885(3) 1 d D U P B 1
H6'A H 0.4824 0.2166 0.6628 0.033 Uiso 0.885(3) 1 calc R . P B 1
H6'B H 0.4292 0.2647 0.6092 0.033 Uiso 0.885(3) 1 calc R . P B 1
C7' C 0.42110(16) 0.3421(3) 0.4740(2) 0.0250(8) Uani 0.885(3) 1 d D U P B 1
H7'A H 0.4331 0.4057 0.4536 0.030 Uiso 0.885(3) 1 calc R . P B 1
H7'B H 0.4130 0.3633 0.5184 0.030 Uiso 0.885(3) 1 calc R . P B 1
C8' C 0.3700(2) 0.3002(6) 0.4216(5) 0.0300(11) Uani 0.885(3) 1 d D U P B 1
H8'A H 0.3394 0.3463 0.4221 0.036 Uiso 0.885(3) 1 calc R . P B 1
H8'B H 0.3741 0.3012 0.3730 0.036 Uiso 0.885(3) 1 calc R . P B 1
C9' C 0.4031(8) -0.1919(18) 0.2732(12) 0.024(2) Uani 0.45(2) 1 d D U P C 1
H9' H 0.4310 -0.1424 0.2910 0.029 Uiso 0.45(2) 1 calc R . P C 1
C10' C 0.4079(7) -0.2661(17) 0.2230(10) 0.032(3) Uani 0.45(2) 1 d D U P C 1
H10' H 0.4385 -0.2651 0.2056 0.038 Uiso 0.45(2) 1 calc R . P C 1
C11' C 0.3688(6) -0.3404(16) 0.1988(9) 0.037(2) Uani 0.45(2) 1 d D U P C 1
H11' H 0.3702 -0.3864 0.1611 0.044 Uiso 0.45(2) 1 calc R . P C 1
C12' C 0.3273(7) -0.3481(13) 0.2294(8) 0.040(2) Uani 0.45(2) 1 d D U P C 1
H12' H 0.3018 -0.4034 0.2159 0.049 Uiso 0.45(2) 1 calc R . P C 1
C13' C 0.3229(6) -0.2752(12) 0.2797(8) 0.031(2) Uani 0.45(2) 1 d D U P C 1
H13' H 0.2956 -0.2831 0.3027 0.037 Uiso 0.45(2) 1 calc R . P C 1
C14' C 0.3584(13) -0.190(3) 0.297(2) 0.026(3) Uani 0.45(2) 1 d D U P C 1
C18' C 0.2668(5) -0.060(3) 0.4787(9) 0.0333(19) Uani 0.676(15) 1 d D U P D 1
C19' C 0.2198(3) -0.1170(8) 0.4472(5) 0.0458(18) Uani 0.676(15) 1 d D U P D 1
H19' H 0.2165 -0.1545 0.4043 0.055 Uiso 0.676(15) 1 calc R . P D 1
C20' C 0.1780(3) -0.1192(7) 0.4784(5) 0.0500(19) Uani 0.676(15) 1 d D U P D 1
H20' H 0.1457 -0.1553 0.4554 0.060 Uiso 0.676(15) 1 calc R . P D 1
C21' C 0.1830(4) -0.0696(8) 0.5420(5) 0.0436(18) Uani 0.676(15) 1 d D U P D 1
H21' H 0.1549 -0.0730 0.5640 0.052 Uiso 0.676(15) 1 calc R . P D 1
C22' C 0.2293(5) -0.0146(17) 0.5735(7) 0.0366(17) Uani 0.676(15) 1 d D U P D 1
H22' H 0.2326 0.0219 0.6167 0.044 Uiso 0.676(15) 1 calc R . P D 1
C23' C 0.2715(6) -0.012(2) 0.5429(10) 0.0299(17) Uani 0.676(15) 1 d D U P D 1
H23' H 0.3038 0.0239 0.5666 0.036 Uiso 0.676(15) 1 calc R . P D 1
O1'A O 0.3649(17) 0.204(4) 0.432(3) 0.026(4) Uani 0.115(3) 1 d D U P B 2
H1'C H 0.3311(15) 0.197(4) 0.408(12) 0.040 Uiso 0.115(3) 1 d DR . P B 2
O2'A O 0.437(3) 0.162(3) 0.351(3) 0.019(5) Uani 0.115(3) 1 d D U P B 2
H2'A H 0.4318 0.1435 0.3088 0.028 Uiso 0.115(3) 1 calc GR . P B 2
O3'A O 0.530(2) 0.074(4) 0.491(3) 0.016(5) Uani 0.115(3) 1 d D U P B 2
O4'A O 0.443(3) 0.114(4) 0.5751(18) 0.023(4) Uani 0.115(3) 1 d D U P B 2
H4'C H 0.448(15) 0.068(4) 0.609(3) 0.034 Uiso 0.115(3) 1 d DR . P B 2
O5'A O 0.4132(10) 0.4998(18) 0.3743(12) 0.040(6) Uani 0.115(3) 1 d D U P B 2
H5'C H 0.4257 0.5207 0.3416 0.060 Uiso 0.115(3) 1 calc GR . P B 2
C1'A C 0.3812(16) 0.310(4) 0.422(4) 0.027(3) Uani 0.115(3) 1 d D U P B 2
H1'D H 0.3745 0.3547 0.4599 0.032 Uiso 0.115(3) 1 calc R . P B 2
H1'E H 0.3587 0.3366 0.3760 0.032 Uiso 0.115(3) 1 calc R . P B 2
C2'A C 0.4396(10) 0.3198(18) 0.4242(13) 0.022(3) Uani 0.115(3) 1 d D U P B 2
C3'A C 0.4525(11) 0.4396(18) 0.4236(15) 0.027(4) Uani 0.115(3) 1 d D U P B 2
H3'C H 0.4569 0.4683 0.4717 0.032 Uiso 0.115(3) 1 calc R . P B 2
H3'D H 0.4872 0.4480 0.4127 0.032 Uiso 0.115(3) 1 calc R . P B 2
C4'A C 0.4503(14) 0.272(2) 0.3581(17) 0.017(4) Uani 0.115(3) 1 d D U P B 2
H4'D H 0.4286 0.3100 0.3155 0.020 Uiso 0.115(3) 1 calc R . P B 2
H4'E H 0.4886 0.2820 0.3608 0.020 Uiso 0.115(3) 1 calc R . P B 2
C5'A C 0.5316(10) 0.262(2) 0.4979(15) 0.020(3) Uani 0.115(3) 1 d D U P B 2
H5'D H 0.5401 0.3251 0.4738 0.024 Uiso 0.115(3) 1 calc R . P B 2
H5'E H 0.5522 0.2664 0.5487 0.024 Uiso 0.115(3) 1 calc R . P B 2
C6'A C 0.550(4) 0.166(4) 0.466(5) 0.018(4) Uani 0.115(3) 1 d D U P B 2
H6'C H 0.5364 0.1697 0.4140 0.022 Uiso 0.115(3) 1 calc R . P B 2
H6'D H 0.5894 0.1640 0.4802 0.022 Uiso 0.115(3) 1 calc R . P B 2
C7'A C 0.4604(14) 0.297(2) 0.5540(14) 0.024(3) Uani 0.115(3) 1 d D U P B 2
H7'C H 0.4297 0.3468 0.5430 0.029 Uiso 0.115(3) 1 calc R . P B 2
H7'D H 0.4929 0.3384 0.5781 0.029 Uiso 0.115(3) 1 calc R . P B 2
C8'A C 0.452(3) 0.218(4) 0.606(3) 0.020(3) Uani 0.115(3) 1 d D U P B 2
H8'C H 0.4832 0.2169 0.6482 0.025 Uiso 0.115(3) 1 calc R . P B 2
H8'D H 0.4200 0.2389 0.6212 0.025 Uiso 0.115(3) 1 calc R . P B 2
C9A C 0.3941(7) -0.1854(16) 0.2660(10) 0.031(3) Uani 0.55(2) 1 d D U P C 2
H9A H 0.4218 -0.1344 0.2807 0.037 Uiso 0.55(2) 1 calc R . P C 2
C10A C 0.3966(6) -0.2568(14) 0.2134(9) 0.034(2) Uani 0.55(2) 1 d D U P C 2
H10A H 0.4261 -0.2562 0.1940 0.041 Uiso 0.55(2) 1 calc R . P C 2
C11A C 0.3555(5) -0.3288(13) 0.1897(8) 0.040(2) Uani 0.55(2) 1 d D U P C 2
H11A H 0.3575 -0.3817 0.1564 0.048 Uiso 0.55(2) 1 calc R . P C 2
C12A C 0.3116(5) -0.3225(11) 0.2152(6) 0.041(2) Uani 0.55(2) 1 d D U P C 2
H12A H 0.2822 -0.3686 0.1967 0.049 Uiso 0.55(2) 1 calc R . P C 2
C13A C 0.3091(5) -0.2510(10) 0.2670(6) 0.034(2) Uani 0.55(2) 1 d D U P C 2
H13A H 0.2775 -0.2459 0.2820 0.041 Uiso 0.55(2) 1 calc R . P C 2
C14A C 0.3531(10) -0.186(2) 0.2975(16) 0.025(2) Uani 0.55(2) 1 d D U P C 2
C18A C 0.2657(9) -0.056(6) 0.474(2) 0.034(3) Uani 0.324(15) 1 d D U P D 2
C19A C 0.2152(6) -0.0777(16) 0.4258(10) 0.043(2) Uani 0.324(15) 1 d D U P D 2
H19A H 0.2119 -0.0928 0.3774 0.052 Uiso 0.324(15) 1 calc R . P D 2
C20A C 0.1706(6) -0.0765(17) 0.4506(10) 0.051(3) Uani 0.324(15) 1 d D U P D 2
H20A H 0.1363 -0.0917 0.4190 0.061 Uiso 0.324(15) 1 calc R . P D 2
C21A C 0.1751(8) -0.0538(16) 0.5201(9) 0.040(3) Uani 0.324(15) 1 d D U P D 2
H21A H 0.1445 -0.0597 0.5371 0.048 Uiso 0.324(15) 1 calc R . P D 2
C22A C 0.2231(12) -0.023(4) 0.5655(15) 0.037(3) Uani 0.324(15) 1 d D U P D 2
H22A H 0.2256 -0.0034 0.6130 0.044 Uiso 0.324(15) 1 calc R . P D 2
C23A C 0.2687(13) -0.020(5) 0.541(2) 0.033(3) Uani 0.324(15) 1 d D U P D 2
H23A H 0.3016 0.0078 0.5701 0.040 Uiso 0.324(15) 1 calc R . P D 2
O9 O -0.01162(12) 0.5404(2) 0.30772(13) 0.0359(6) Uani 1 1 d D . . . .
O10 O -0.04979(16) 0.5801(3) 0.19777(16) 0.0616(10) Uani 1 1 d . . . . .
O11 O 0.01052(14) 0.4572(2) 0.22523(15) 0.0492(8) Uani 1 1 d . . . . .
N2 N -0.01654(16) 0.5269(3) 0.24268(17) 0.0381(8) Uani 1 1 d . . . . .
O12 O 0.24171(11) 0.3182(2) 0.55730(15) 0.0415(7) Uani 1 1 d . . . . .
O13 O 0.23988(13) 0.2571(3) 0.45285(16) 0.0548(9) Uani 1 1 d . . . . .
O14 O 0.31367(11) 0.2530(2) 0.53940(15) 0.0421(7) Uani 1 1 d . . . . .
N4 N 0.26501(13) 0.2752(3) 0.51555(17) 0.0357(8) Uani 1 1 d . . . . .
O15 O 0.50673(11) 0.0286(2) 0.31864(12) 0.0314(6) Uani 1 1 d . . . . .
O16 O 0.47902(13) 0.0901(2) 0.21265(14) 0.0453(8) Uani 1 1 d . . . . .
O17 O 0.51707(16) -0.0615(2) 0.23103(16) 0.0588(10) Uani 1 1 d . . . . .
N6 N 0.50131(14) 0.0197(2) 0.25302(16) 0.0307(7) Uani 1 1 d . . . . .
N3 N 0.30739(14) 0.3561(3) 0.69441(19) 0.0426(9) Uani 1 1 d D . . . .
H3AD H 0.2817 0.3402 0.6470 0.051 Uiso 0.615(6) 1 calc R . P E 1
H3BE H 0.2886 0.3317 0.6452 0.051 Uiso 0.385(6) 1 calc R . P E 2
C24 C 0.2784(3) 0.3483(7) 0.7502(4) 0.0514(19) Uani 0.615(6) 1 d D U P E 1
H24A H 0.2730 0.2731 0.7598 0.062 Uiso 0.615(6) 1 calc R . P E 1
H24B H 0.3006 0.3805 0.7948 0.062 Uiso 0.615(6) 1 calc R . P E 1
C25 C 0.2273(5) 0.4002(18) 0.7286(11) 0.081(5) Uani 0.615(6) 1 d D U P E 1
H25A H 0.2078 0.3778 0.6804 0.122 Uiso 0.615(6) 1 calc GR . P E 1
H25B H 0.2327 0.4766 0.7293 0.122 Uiso 0.615(6) 1 calc GR . P E 1
H25C H 0.2065 0.3816 0.7613 0.122 Uiso 0.615(6) 1 calc GR . P E 1
C26 C 0.3312(4) 0.4615(6) 0.6920(4) 0.0465(19) Uani 0.615(6) 1 d D U P E 1
H26A H 0.3604 0.4729 0.7363 0.056 Uiso 0.615(6) 1 calc R . P E 1
H26B H 0.3035 0.5159 0.6896 0.056 Uiso 0.615(6) 1 calc R . P E 1
C27 C 0.3535(11) 0.4741(12) 0.6286(8) 0.042(3) Uani 0.615(6) 1 d D U P E 1
H27A H 0.3258 0.4546 0.5850 0.063 Uiso 0.615(6) 1 calc GR . P E 1
H27B H 0.3848 0.4282 0.6347 0.063 Uiso 0.615(6) 1 calc GR . P E 1
H27C H 0.3641 0.5475 0.6254 0.063 Uiso 0.615(6) 1 calc GR . P E 1
C28 C 0.3529(3) 0.2707(5) 0.7119(4) 0.0428(17) Uani 0.615(6) 1 d D U P E 1
H28A H 0.3757 0.2804 0.6796 0.051 Uiso 0.615(6) 1 calc R . P E 1
H28B H 0.3759 0.2817 0.7611 0.051 Uiso 0.615(6) 1 calc R . P E 1
C29 C 0.3315(8) 0.1568(10) 0.7047(11) 0.054(4) Uani 0.615(6) 1 d D U P E 1
H29A H 0.3067 0.1466 0.6572 0.081 Uiso 0.615(6) 1 calc GR . P E 1
H29B H 0.3125 0.1439 0.7405 0.081 Uiso 0.615(6) 1 calc GR . P E 1
H29C H 0.3616 0.1075 0.7119 0.081 Uiso 0.615(6) 1 calc GR . P E 1
C24A C 0.2712(5) 0.4420(9) 0.7181(7) 0.052(3) Uani 0.385(6) 1 d D U P E 2
H24C H 0.2891 0.4619 0.7680 0.063 Uiso 0.385(6) 1 calc R . P E 2
H24D H 0.2699 0.5058 0.6886 0.063 Uiso 0.385(6) 1 calc R . P E 2
C25A C 0.2170(7) 0.411(2) 0.7131(13) 0.048(4) Uani 0.385(6) 1 d D U P E 2
H25D H 0.2068 0.3516 0.6801 0.073 Uiso 0.385(6) 1 calc GR . P E 2
H25E H 0.1928 0.4704 0.6956 0.073 Uiso 0.385(6) 1 calc GR . P E 2
H25F H 0.2147 0.3898 0.7600 0.073 Uiso 0.385(6) 1 calc GR . P E 2
C26A C 0.3572(5) 0.4136(11) 0.6937(7) 0.047(3) Uani 0.385(6) 1 d D U P E 2
H26C H 0.3840 0.3611 0.6883 0.057 Uiso 0.385(6) 1 calc R . P E 2
H26D H 0.3719 0.4477 0.7405 0.057 Uiso 0.385(6) 1 calc R . P E 2
C27A C 0.3519(19) 0.498(2) 0.6362(14) 0.051(6) Uani 0.385(6) 1 d D U P E 2
H27D H 0.3304 0.4698 0.5904 0.077 Uiso 0.385(6) 1 calc GR . P E 2
H27E H 0.3876 0.5170 0.6330 0.077 Uiso 0.385(6) 1 calc GR . P E 2
H27F H 0.3342 0.5601 0.6485 0.077 Uiso 0.385(6) 1 calc GR . P E 2
C28A C 0.3140(5) 0.2674(8) 0.7430(6) 0.044(2) Uani 0.385(6) 1 d D U P E 2
H28C H 0.2787 0.2444 0.7471 0.052 Uiso 0.385(6) 1 calc R . P E 2
H28D H 0.3366 0.2881 0.7907 0.052 Uiso 0.385(6) 1 calc R . P E 2
C29A C 0.3409(12) 0.1772(15) 0.7136(14) 0.045(4) Uani 0.385(6) 1 d D U P E 2
H29D H 0.3202 0.1622 0.6645 0.067 Uiso 0.385(6) 1 calc GR . P E 2
H29E H 0.3422 0.1140 0.7427 0.067 Uiso 0.385(6) 1 calc GR . P E 2
H29F H 0.3775 0.1979 0.7148 0.067 Uiso 0.385(6) 1 calc GR . P E 2
N5 N 0.2046(2) 0.3836(4) 0.2467(3) 0.0846(17) Uani 1 1 d . . . . .
C30 C 0.1733(2) 0.3549(4) 0.2727(3) 0.0591(14) Uani 1 1 d . . . . .
C31 C 0.1347(2) 0.3180(5) 0.3075(3) 0.0727(17) Uani 1 1 d . . . . .
H31A H 0.1199 0.2503 0.2870 0.109 Uiso 1 1 calc GR . . . .
H31B H 0.1056 0.3696 0.3007 0.109 Uiso 1 1 calc GR . . . .
H31C H 0.1523 0.3092 0.3583 0.109 Uiso 1 1 calc GR . . . .

loop_
_atom_site_aniso_label
_atom_site_aniso_U_11
_atom_site_aniso_U_22
_atom_site_aniso_U_33
_atom_site_aniso_U_23
_atom_site_aniso_U_13
_atom_site_aniso_U_12
Gd1 0.01651(8) 0.01530(8) 0.02498(9) -0.00088(6) 0.00591(6) -0.00240(6)
O6 0.0274(13) 0.0274(13) 0.0270(13) -0.0036(10) 0.0080(10) -0.0128(11)
O7 0.0203(12) 0.0292(14) 0.0380(14) -0.0051(11) 0.0128(11) -0.0071(11)
N1 0.0220(14) 0.0148(13) 0.0263(15) 0.0005(11) 0.0061(12) 0.0004(11)
C9 0.060(3) 0.061(3) 0.039(2) -0.020(2) 0.021(2) -0.037(3)
C10 0.079(4) 0.091(4) 0.034(2) -0.032(3) 0.027(2) -0.050(3)
C11 0.056(3) 0.067(3) 0.039(2) -0.026(2) 0.013(2) -0.016(3)
C12 0.087(4) 0.043(3) 0.075(4) -0.027(3) 0.038(3) -0.025(3)
C13 0.073(3) 0.035(2) 0.067(3) -0.015(2) 0.041(3) -0.018(2)
C14 0.0208(17) 0.0279(19) 0.0264(18) -0.0026(15) 0.0017(14) -0.0048(15)
C15 0.0187(17) 0.0208(17) 0.0276(18) 0.0029(14) -0.0002(13) -0.0019(14)
C16 0.0209(18) 0.0250(19) 0.040(2) -0.0041(16) 0.0082(15) -0.0074(15)
C17 0.0225(18) 0.0220(18) 0.044(2) 0.0017(16) 0.0146(16) -0.0022(15)
C18 0.0230(18) 0.0271(19) 0.043(2) 0.0060(16) 0.0141(16) 0.0009(15)
C19 0.037(2) 0.036(2) 0.067(3) -0.006(2) 0.027(2) -0.0121(19)
C20 0.032(2) 0.042(3) 0.080(3) 0.004(2) 0.029(2) -0.011(2)
C21 0.028(2) 0.050(3) 0.063(3) 0.019(2) 0.025(2) 0.0048(19)
C22 0.034(2) 0.052(3) 0.042(2) 0.006(2) 0.0176(18) 0.008(2)
C23 0.0217(19) 0.038(2) 0.040(2) 0.0060(18) 0.0111(16) 0.0015(16)
O1 0.0171(17) 0.0143(12) 0.0163(18) 0.0023(12) 0.0043(13) -0.0030(12)
O2 0.028(2) 0.0186(16) 0.0243(14) -0.0016(12) 0.0007(13) -0.0013(14)
O3 0.0233(15) 0.0205(15) 0.073(2) 0.0028(17) 0.0182(17) 0.0008(12)
O4 0.0426(15) 0.0173(12) 0.0278(13) -0.0032(10) 0.0174(11) -0.0034(11)
O5 0.0449(17) 0.0174(13) 0.0204(13) 0.0032(10) 0.0126(12) 0.0020(12)
C1 0.017(3) 0.018(2) 0.0236(17) 0.0036(16) 0.0074(19) -0.0028(16)
C2 0.0220(17) 0.0137(16) 0.0191(16) 0.0013(13) 0.0075(14) -0.0025(14)
C3 0.0276(19) 0.0161(18) 0.0246(18) 0.0034(14) 0.0075(15) -0.0015(15)
C4 0.031(3) 0.0158(18) 0.024(2) 0.0012(16) 0.0039(19) -0.0041(18)
C5 0.027(2) 0.0182(18) 0.044(2) -0.0011(16) 0.0163(17) 0.0051(16)
C6 0.026(2) 0.022(2) 0.071(3) 0.007(2) 0.015(2) 0.0067(17)
C7 0.035(2) 0.0185(18) 0.0210(18) -0.0052(15) 0.0099(16) -0.0041(17)
C8 0.048(3) 0.0214(19) 0.027(2) -0.0041(16) 0.009(2) -0.0043(19)
O1A 0.030(6) 0.017(6) 0.024(6) 0.001(6) 0.003(6) -0.004(6)
O2A 0.027(6) 0.021(6) 0.060(7) 0.006(6) 0.022(6) 0.010(6)
O3A 0.0426(15) 0.0173(12) 0.0278(13) -0.0032(10) 0.0174(11) -0.0034(11)
O4A 0.0171(17) 0.0143(12) 0.0163(18) 0.0023(12) 0.0043(13) -0.0030(12)
O5A 0.044(14) 0.037(14) 0.037(13) 0.003(11) 0.018(11) 0.004(12)
C1A 0.030(6) 0.018(5) 0.024(5) 0.000(5) 0.004(5) -0.003(5)
C2A 0.029(5) 0.017(5) 0.032(5) -0.001(5) 0.008(5) 0.001(5)
C3A 0.037(9) 0.019(8) 0.029(8) -0.002(8) 0.006(8) -0.001(8)
C4A 0.026(6) 0.017(5) 0.048(6) 0.003(6) 0.020(5) 0.008(5)
C5A 0.037(5) 0.019(5) 0.028(5) -0.004(5) 0.013(5) -0.003(5)
C6A 0.039(5) 0.018(5) 0.024(5) -0.005(5) 0.016(5) -0.003(5)
C7A 0.020(5) 0.018(5) 0.025(5) 0.002(5) 0.008(5) -0.001(5)
C8A 0.018(6) 0.015(5) 0.022(5) 0.004(5) 0.006(5) -0.002(5)
Gd1' 0.01580(8) 0.01393(8) 0.01641(8) -0.00076(6) 0.00459(6) -0.00118(6)
O6' 0.0221(12) 0.0252(13) 0.0218(12) -0.0040(10) 0.0059(9) -0.0090(10)
O7' 0.0188(12) 0.0310(14) 0.0282(13) -0.0029(11) 0.0090(10) -0.0043(10)
N1' 0.0265(15) 0.0159(13) 0.0177(13) 0.0008(11) 0.0047(11) 0.0012(12)
C15' 0.0220(17) 0.0199(16) 0.0206(16) 0.0005(13) 0.0015(13) -0.0054(14)
C16' 0.0202(18) 0.033(2) 0.033(2) -0.0048(16) 0.0037(15) -0.0065(16)
C17' 0.0172(17) 0.0268(19) 0.0343(19) -0.0007(16) 0.0056(14) -0.0033(15)
O1' 0.022(2) 0.0166(16) 0.016(2) -0.0010(15) 0.0041(18) 0.0001(15)
O2' 0.015(2) 0.0110(18) 0.016(2) 0.0032(14) 0.0039(16) -0.0030(14)
O3' 0.0307(15) 0.0151(14) 0.0139(18) -0.0025(16) 0.0069(18) -0.0001(12)
O4' 0.0248(19) 0.025(2) 0.033(2) 0.0027(16) 0.0083(14) 0.0046(15)
O5' 0.054(2) 0.0160(14) 0.0222(14) 0.0036(11) 0.0089(14) -0.0045(13)
C1' 0.027(2) 0.015(2) 0.021(2) 0.0029(15) 0.0076(17) -0.0012(17)
C2' 0.0227(18) 0.0154(17) 0.0200(17) 0.0036(14) 0.0070(14) -0.0021(14)
C3' 0.034(2) 0.0203(19) 0.0241(19) 0.0043(15) 0.0069(16) -0.0061(17)
C4' 0.021(3) 0.014(2) 0.0203(18) 0.001(2) 0.0069(16) -0.007(2)
C5' 0.032(2) 0.0160(18) 0.0178(18) -0.0010(14) 0.0035(16) -0.0051(16)
C6' 0.043(4) 0.0172(18) 0.021(2) -0.0015(16) 0.006(2) -0.002(2)
C7' 0.031(2) 0.0185(19) 0.027(2) 0.0023(15) 0.0124(16) 0.0101(16)
C8' 0.029(3) 0.028(3) 0.032(2) 0.0050(19) 0.006(3) 0.010(2)
C9' 0.018(5) 0.028(4) 0.024(4) -0.005(4) 0.002(4) 0.005(4)
C10' 0.024(5) 0.038(4) 0.027(5) -0.008(4) -0.004(4) 0.002(5)
C11' 0.028(5) 0.044(5) 0.033(5) -0.017(4) 0.000(4) 0.006(4)
C12' 0.032(5) 0.040(5) 0.039(5) -0.016(4) -0.004(4) -0.004(4)
C13' 0.027(5) 0.035(5) 0.030(4) -0.006(4) 0.006(4) -0.006(4)
C14' 0.025(5) 0.025(4) 0.022(4) -0.006(3) -0.001(4) -0.002(4)
C18' 0.018(3) 0.034(3) 0.050(4) 0.000(3) 0.013(3) -0.001(3)
C19' 0.027(3) 0.047(4) 0.065(4) -0.006(3) 0.017(3) -0.010(3)
C20' 0.026(3) 0.055(4) 0.075(4) 0.000(3) 0.023(3) -0.007(3)
C21' 0.028(4) 0.052(4) 0.060(4) 0.017(3) 0.025(3) 0.007(3)
C22' 0.030(4) 0.040(4) 0.046(4) 0.017(3) 0.020(3) 0.009(3)
C23' 0.023(3) 0.033(4) 0.038(3) 0.014(3) 0.015(3) 0.006(3)
O1'A 0.028(6) 0.024(6) 0.027(6) 0.003(6) 0.006(6) 0.005(6)
O2'A 0.024(8) 0.018(8) 0.017(8) -0.001(7) 0.011(7) 0.004(7)
O3'A 0.014(8) 0.012(8) 0.022(8) 0.007(7) 0.005(7) -0.004(7)
O4'A 0.035(6) 0.016(6) 0.016(6) 0.002(6) 0.006(6) 0.000(6)
O5'A 0.060(13) 0.026(11) 0.038(12) 0.011(9) 0.021(10) 0.010(10)
C1'A 0.029(5) 0.022(5) 0.029(5) 0.003(5) 0.009(5) 0.007(5)
C2'A 0.030(6) 0.016(6) 0.024(6) 0.003(5) 0.013(5) 0.005(5)
C3'A 0.042(9) 0.014(8) 0.028(8) -0.001(7) 0.013(7) 0.012(8)
C4'A 0.024(7) 0.016(6) 0.017(6) 0.001(6) 0.015(6) 0.003(6)
C5'A 0.023(5) 0.015(5) 0.021(5) 0.006(5) 0.004(5) 0.000(5)
C6'A 0.019(7) 0.011(7) 0.023(6) 0.007(6) 0.002(6) 0.001(6)
C7'A 0.041(6) 0.015(6) 0.015(6) -0.003(5) 0.008(6) -0.001(6)
C8'A 0.033(5) 0.017(5) 0.013(5) -0.002(5) 0.010(5) -0.003(5)
C9A 0.024(5) 0.031(4) 0.030(4) -0.010(3) -0.004(4) -0.003(4)
C10A 0.022(5) 0.044(4) 0.031(4) -0.014(4) -0.002(4) 0.005(4)
C11A 0.032(5) 0.042(4) 0.033(4) -0.017(3) -0.009(4) 0.002(4)
C12A 0.030(5) 0.043(5) 0.039(4) -0.018(3) -0.008(4) -0.008(4)
C13A 0.026(5) 0.036(4) 0.033(4) -0.012(3) -0.006(3) -0.005(3)
C14A 0.024(5) 0.026(4) 0.021(3) 0.000(3) 0.002(3) -0.004(4)
C18A 0.022(4) 0.036(5) 0.047(5) 0.000(4) 0.015(4) -0.001(4)
C19A 0.025(4) 0.049(5) 0.058(5) -0.004(4) 0.017(4) -0.007(4)
C20A 0.027(4) 0.059(6) 0.066(6) -0.004(5) 0.014(5) -0.005(5)
C21A 0.022(4) 0.048(5) 0.057(5) 0.005(5) 0.022(4) 0.002(4)
C22A 0.030(5) 0.039(5) 0.046(5) 0.011(4) 0.018(4) 0.008(4)
C23A 0.024(4) 0.035(5) 0.043(4) 0.012(4) 0.013(4) 0.003(4)
O9 0.0600(18) 0.0310(14) 0.0180(12) -0.0035(11) 0.0135(12) -0.0042(13)
O10 0.101(3) 0.047(2) 0.0348(17) 0.0178(15) 0.0163(18) 0.020(2)
O11 0.084(2) 0.0411(18) 0.0279(15) -0.0012(13) 0.0248(15) 0.0131(17)
N2 0.069(3) 0.0226(16) 0.0251(17) 0.0011(14) 0.0171(17) -0.0063(17)
O12 0.0279(14) 0.0548(19) 0.0408(16) -0.0095(14) 0.0083(12) 0.0045(13)
O13 0.0475(19) 0.072(2) 0.0362(17) -0.0060(16) -0.0013(14) 0.0137(17)
O14 0.0259(15) 0.0551(19) 0.0432(16) 0.0022(14) 0.0065(12) 0.0096(13)
N4 0.0276(17) 0.040(2) 0.0361(18) -0.0014(15) 0.0041(14) 0.0069(15)
O15 0.0505(17) 0.0290(14) 0.0178(12) 0.0031(10) 0.0146(11) 0.0122(12)
O16 0.063(2) 0.0441(18) 0.0252(14) 0.0145(13) 0.0070(13) 0.0125(15)
O17 0.110(3) 0.0373(18) 0.0372(17) -0.0028(14) 0.0340(18) 0.0259(19)
N6 0.052(2) 0.0212(15) 0.0215(15) -0.0025(13) 0.0144(14) 0.0004(15)
N3 0.046(2) 0.042(2) 0.041(2) -0.0041(16) 0.0157(17) -0.0107(17)
C24 0.050(4) 0.051(4) 0.053(4) 0.006(3) 0.015(3) -0.002(3)
C25 0.071(7) 0.065(8) 0.104(9) 0.029(7) 0.018(7) 0.003(7)
C26 0.062(5) 0.036(4) 0.041(4) -0.008(3) 0.014(4) -0.017(4)
C27 0.054(5) 0.033(6) 0.040(5) 0.001(5) 0.015(4) -0.014(5)
C28 0.042(4) 0.044(4) 0.036(3) 0.005(3) 0.000(3) -0.003(3)
C29 0.053(7) 0.043(6) 0.056(6) -0.008(5) -0.003(5) -0.004(5)
C24A 0.054(6) 0.046(6) 0.055(6) 0.007(5) 0.011(5) 0.009(5)
C25A 0.048(7) 0.045(8) 0.066(10) 0.018(7) 0.037(7) 0.030(6)
C26A 0.054(7) 0.047(7) 0.039(5) 0.001(5) 0.010(5) -0.017(5)
C27A 0.059(8) 0.050(11) 0.040(8) -0.008(7) 0.007(7) -0.013(9)
C28A 0.041(5) 0.045(5) 0.041(5) 0.004(4) 0.007(4) 0.002(4)
C29A 0.055(9) 0.041(8) 0.038(8) 0.014(7) 0.015(7) 0.002(8)
N5 0.098(4) 0.060(3) 0.121(5) 0.000(3) 0.071(4) 0.014(3)
C30 0.059(3) 0.057(3) 0.069(3) -0.009(3) 0.029(3) 0.007(3)
C31 0.060(3) 0.111(5) 0.050(3) -0.016(3) 0.021(3) -0.011(3)

loop_
_atom_type_symbol
_atom_type_description
_atom_type_scat_dispersion_real
_atom_type_scat_dispersion_imag
_atom_type_scat_source
C C 0.0033 0.0016 'International Tables Vol C Tables 4.2.6.8 and 6.1.1.4'
H H 0.0000 0.0000 'International Tables Vol C Tables 4.2.6.8 and 6.1.1.4'
Gd Gd -0.1653 3.9035 'International Tables Vol C Tables 4.2.6.8 and 6.1.1.4'
N N 0.0061 0.0033 'International Tables Vol C Tables 4.2.6.8 and 6.1.1.4'
O O 0.0106 0.0060 'International Tables Vol C Tables 4.2.6.8 and 6.1.1.4'

loop_
_geom_angle_atom_site_label_1
_geom_angle_atom_site_label_2
_geom_angle_atom_site_label_3
_geom_angle
_geom_angle_site_symmetry_1
_geom_angle_site_symmetry_3
O6 Gd1 O7 72.25(8) . .
O6 Gd1 O2 72.28(14) . .
O6 Gd1 O3 107.97(11) . .
O6 Gd1 O4 151.90(8) . .
O6 Gd1 O1A 71.2(12) . .
O6 Gd1 O2A 98.5(8) . .
O6 Gd1 O3A 151.90(8) . .
O6 Gd1 O4A 106.6(11) . .
O7 Gd1 O2 122.76(15) . .
O7 Gd1 O3 70.02(10) . .
O7 Gd1 O4 85.09(9) . .
O7 Gd1 O1A 126.4(15) . .
O7 Gd1 O3A 85.09(9) . .
O7 Gd1 O4A 152.1(10) . .
O1 Gd1 O6 83.64(11) 3_566 .
O1 Gd1 O6 102.82(11) . .
O1 Gd1 O7 86.81(12) 3_566 .
O1 Gd1 O7 157.25(11) . .
O1 Gd1 O1 70.49(16) . 3_566
O1 Gd1 O2 131.20(14) 3_566 .
O1 Gd1 O2 74.36(14) . .
O1 Gd1 O3 131.32(13) . .
O1 Gd1 O3 148.45(13) 3_566 .
O1 Gd1 O4 78.59(11) 3_566 .
O1 Gd1 O4 91.60(10) . .
O3 Gd1 O2 80.22(14) . .
O4 Gd1 O2 135.48(14) . .
O4 Gd1 O3 78.37(11) . .
O2A Gd1 O7 78.6(7) . .
O2A Gd1 O1A 69.6(13) . .
O2A Gd1 O3A 92.9(8) . .
O2A Gd1 O4A 128.1(12) . .
O3A Gd1 O1A 136.9(13) . .
O3A Gd1 O4A 85.6(10) . .
O4A Gd1 O6 77.3(12) 3_566 .
O4A Gd1 O7 84.5(12) 3_566 .
O4A Gd1 O1A 76.6(16) . .
O4A Gd1 O1A 122.9(17) 3_566 .
O4A Gd1 O2A 163.1(14) 3_566 .
O4A Gd1 O3A 84.3(12) 3_566 .
O4A Gd1 O4A 68.4(19) 3_566 .
C15 O6 Gd1 137.4(2) . .
C17 O7 Gd1 136.4(2) . .
C2 N1 Gd1 101.02(19) . .
C2 N1 C5 114.6(3) . .
C2 N1 C7 113.9(3) . .
C5 N1 Gd1 114.3(2) . .
C7 N1 Gd1 104.6(2) . .
C7 N1 C5 108.0(3) . .
C2A N1 Gd1 103.2(10) . .
C2A N1 C7A 98.1(15) . .
C5A N1 Gd1 111.6(15) . .
C5A N1 C2A 126(2) . .
C5A N1 C7A 109(2) . .
C7A N1 Gd1 107.5(11) . .
C10 C9 H9 119.2 . .
C14 C9 H9 119.2 . .
C14 C9 C10 121.6(4) . .
C9 C10 H10 119.6 . .
C11 C10 C9 120.8(4) . .
C11 C10 H10 119.6 . .
C10 C11 H11 120.5 . .
C10 C11 C12 119.0(4) . .
C12 C11 H11 120.5 . .
C11 C12 H12 119.6 . .
C11 C12 C13 120.9(5) . .
C13 C12 H12 119.6 . .
C12 C13 H13 119.6 . .
C14 C13 C12 120.8(4) . .
C14 C13 H13 119.6 . .
C9 C14 C13 116.9(4) . .
C9 C14 C15 119.5(3) . .
C13 C14 C15 123.4(3) . .
O6 C15 C14 115.4(3) . .
O6 C15 C16 124.2(3) . .
C16 C15 C14 120.4(3) . .
C15 C16 H16 117.9 . .
C15 C16 C17 124.2(3) . .
C17 C16 H16 117.9 . .
O7 C17 C16 123.8(3) . .
O7 C17 C18 116.1(3) . .
C16 C17 C18 120.1(3) . .
C19 C18 C17 123.4(4) . .
C23 C18 C17 118.4(3) . .
C23 C18 C19 118.2(3) . .
C18 C19 H19 119.7 . .
C20 C19 C18 120.5(4) . .
C20 C19 H19 119.7 . .
C19 C20 H20 119.7 . .
C21 C20 C19 120.6(4) . .
C21 C20 H20 119.7 . .
C20 C21 H21 120.2 . .
C20 C21 C22 119.6(4) . .
C22 C21 H21 120.2 . .
C21 C22 H22 120.1 . .
C21 C22 C23 119.8(4) . .
C23 C22 H22 120.1 . .
C18 C23 C22 121.2(4) . .
C18 C23 H23 119.4 . .
C22 C23 H23 119.4 . .
Gd1 O1 Gd1 109.51(16) . 3_566
C1 O1 Gd1 121.4(3) . .
C1 O1 Gd1 127.7(3) . 3_566
Gd1 O2 H2 110(3) . .
C4 O2 Gd1 117.4(3) . .
C4 O2 H2 97(3) . .
Gd1 O3 H3 125(4) . .
C6 O3 Gd1 119.3(3) . .
C6 O3 H3 108(4) . .
Gd1 O4 H4 124(3) . .
C8 O4 Gd1 120.5(2) . .
C8 O4 H4 106(4) . .
C3 O5 H5 109.5 . .
O1 C1 H1A 108.9 . .
O1 C1 H1B 108.9 . .
O1 C1 C2 113.2(4) . .
H1A C1 H1B 107.8 . .
C2 C1 H1A 108.9 . .
C2 C1 H1B 108.9 . .
N1 C2 C1 108.7(3) . .
N1 C2 C3 114.4(3) . .
N1 C2 C4 108.2(3) . .
C1 C2 C3 107.1(3) . .
C4 C2 C1 109.4(4) . .
C4 C2 C3 108.9(3) . .
O5 C3 C2 114.5(3) . .
O5 C3 H3A 108.6 . .
O5 C3 H3B 108.6 . .
C2 C3 H3A 108.6 . .
C2 C3 H3B 108.6 . .
H3A C3 H3B 107.6 . .
O2 C4 C2 111.2(4) . .
O2 C4 H4A 109.4 . .
O2 C4 H4B 109.4 . .
C2 C4 H4A 109.4 . .
C2 C4 H4B 109.4 . .
H4A C4 H4B 108.0 . .
N1 C5 H5A 109.1 . .
N1 C5 H5B 109.1 . .
H5A C5 H5B 107.9 . .
C6 C5 N1 112.3(3) . .
C6 C5 H5A 109.1 . .
C6 C5 H5B 109.1 . .
O3 C6 C5 107.8(4) . .
O3 C6 H6A 110.1 . .
O3 C6 H6B 110.1 . .
C5 C6 H6A 110.1 . .
C5 C6 H6B 110.1 . .
H6A C6 H6B 108.5 . .
N1 C7 H7A 109.0 . .
N1 C7 H7B 109.0 . .
H7A C7 H7B 107.8 . .
C8 C7 N1 112.9(3) . .
C8 C7 H7A 109.0 . .
C8 C7 H7B 109.0 . .
O4 C8 C7 110.2(4) . .
O4 C8 H8A 109.6 . .
O4 C8 H8B 109.6 . .
C7 C8 H8A 109.6 . .
C7 C8 H8B 109.6 . .
H8A C8 H8B 108.1 . .
Gd1 O1A H1AA 109.6 . .
C1A O1A Gd1 120(3) . .
C1A O1A H1AA 109.5 . .
Gd1 O2A H2A 125(4) . .
C4A O2A Gd1 123(2) . .
C4A O2A H2A 108(3) . .
Gd1 O3A H3AA 110(10) . .
C6A O3A Gd1 112.7(18) . .
C6A O3A H3AA 130(10) . .
Gd1 O4A Gd1 111.6(19) 3_566 .
C8A O4A Gd1 119(3) . .
C8A O4A Gd1 128(3) . 3_566
C3A O5A H5AA 109.5 . .
O1A C1A H1AB 109.7 . .
O1A C1A H1AC 109.7 . .
O1A C1A C2A 110(4) . .
H1AB C1A H1AC 108.2 . .
C2A C1A H1AB 109.7 . .
C2A C1A H1AC 109.7 . .
C1A C2A N1 115(3) . .
C1A C2A C3A 110(3) . .
C1A C2A C4A 108(3) . .
C3A C2A N1 114(2) . .
C4A C2A N1 103(2) . .
C4A C2A C3A 107(2) . .
O5A C3A C2A 116(3) . .
O5A C3A H3AB 108.2 . .
O5A C3A H3AC 108.2 . .
C2A C3A H3AB 108.2 . .
C2A C3A H3AC 108.2 . .
H3AB C3A H3AC 107.3 . .
O2A C4A C2A 111(3) . .
O2A C4A H4AA 109.5 . .
O2A C4A H4AB 109.5 . .
C2A C4A H4AA 109.5 . .
C2A C4A H4AB 109.5 . .
H4AA C4A H4AB 108.1 . .
N1 C5A H5AB 106.9 . .
N1 C5A H5AC 106.9 . .
N1 C5A C6A 122(3) . .
H5AB C5A H5AC 106.7 . .
C6A C5A H5AB 106.9 . .
C6A C5A H5AC 106.9 . .
O3A C6A C5A 119(3) . .
O3A C6A H6AA 107.5 . .
O3A C6A H6AB 107.5 . .
C5A C6A H6AA 107.5 . .
C5A C6A H6AB 107.5 . .
H6AA C6A H6AB 107.0 . .
N1 C7A H7AA 108.5 . .
N1 C7A H7AB 108.5 . .
H7AA C7A H7AB 107.5 . .
C8A C7A N1 115(3) . .
C8A C7A H7AA 108.5 . .
C8A C7A H7AB 108.5 . .
O4A C8A C7A 107(4) . .
O4A C8A H8AA 110.3 . .
O4A C8A H8AB 110.3 . .
C7A C8A H8AA 110.3 . .
C7A C8A H8AB 110.3 . .
H8AA C8A H8AB 108.6 . .
O6' Gd1' O7' 73.09(8) . .
O6' Gd1' O1' 74.95(14) . .
O6' Gd1' O3' 148.71(17) . .
O6' Gd1' O4' 97.37(19) . .
O6' Gd1' O1'A 97.3(15) . .
O6' Gd1' O2'A 73.4(10) . .
O6' Gd1' O3'A 110.7(14) . .
O7' Gd1' O1' 129.01(19) . .
O7' Gd1' O3' 78.47(18) . .
O7' Gd1' O4' 69.71(14) . .
O7' Gd1' O1'A 75.7(10) . .
O7' Gd1' O2'A 126.3(15) . .
O7' Gd1' O3'A 150.3(11) . .
O1' Gd1' O4' 76.3(2) . .
O2' Gd1' O6' 83.69(16) 3_656 .
O2' Gd1' O6' 109.27(17) . .
O2' Gd1' O7' 155.57(14) . .
O2' Gd1' O7' 86.83(18) 3_656 .
O2' Gd1' O1' 127.6(2) 3_656 .
O2' Gd1' O1' 73.3(2) . .
O2' Gd1' O2' 69.6(3) . 3_656
O2' Gd1' O3' 91.5(2) . .
O2' Gd1' O3' 82.0(2) 3_656 .
O2' Gd1' O4' 154.9(2) 3_656 .
O2' Gd1' O4' 132.02(19) . .
O3' Gd1' O1' 134.99(19) . .
O3' Gd1' O4' 84.6(2) . .
O1'A Gd1' O2'A 68.5(15) . .
O1'A Gd1' O3'A 130.6(16) . .
O3'A Gd1' O6' 80.1(15) 3_656 .
O3'A Gd1' O7' 85.9(15) 3_656 .
O3'A Gd1' O1'A 161.3(18) 3_656 .
O3'A Gd1' O2'A 127(2) 3_656 .
O3'A Gd1' O2'A 81.3(17) . .
O3'A Gd1' O3'A 67(2) 3_656 .
O3'A Gd1' O4'A 86(2) 3_656 .
O4'A Gd1' O6' 150.1(15) . .
O4'A Gd1' O7' 79.6(17) . .
O4'A Gd1' O1'A 87.6(19) . .
O4'A Gd1' O2'A 134.8(16) . .
O4'A Gd1' O3'A 87.2(18) . .
C15' O6' Gd1' 136.2(2) . .
C17' O7' Gd1' 135.7(2) . .
C2' N1' Gd1' 101.09(19) . .
C2' N1' C5' 113.5(3) . .
C2' N1' C7' 115.0(3) . .
C5' N1' Gd1' 105.40(19) . .
C5' N1' C7' 108.4(3) . .
C7' N1' Gd1' 113.0(2) . .
C2'A N1' Gd1' 104.3(9) . .
C2'A N1' C5'A 105.8(13) . .
C5'A N1' Gd1' 107.1(9) . .
C7'A N1' Gd1' 111.4(12) . .
C7'A N1' C2'A 119.5(16) . .
C7'A N1' C5'A 108.0(17) . .
O6' C15' C16' 123.9(3) . .
O6' C15' C14' 113.3(8) . .
O6' C15' C14A 117.5(7) . .
C16' C15' C14' 122.7(8) . .
C16' C15' C14A 118.6(7) . .
C15' C16' H16' 117.7 . .
C15' C16' C17' 124.6(3) . .
C17' C16' H16' 117.7 . .
O7' C17' C16' 123.3(3) . .
O7' C17' C18' 116.5(6) . .
O7' C17' C18A 118.3(13) . .
C16' C17' C18' 120.1(6) . .
C16' C17' C18A 118.4(13) . .
Gd1' O1' H1' 104(3) . .
C1' O1' Gd1' 118.5(3) . .
C1' O1' H1' 105(3) . .
Gd1' O2' Gd1' 110.4(3) . 3_656
C4' O2' Gd1' 121.9(5) . .
C4' O2' Gd1' 126.8(5) . 3_656
Gd1' O3' H3' 119(3) . .
C6' O3' Gd1' 120.0(4) . .
C6' O3' H3' 107(3) . .
Gd1' O4' H4' 111(3) . .
C8' O4' Gd1' 118.8(3) . .
C8' O4' H4' 109(3) . .
C3' O5' H5' 109.5 . .
O1' C1' H1'A 109.5 . .
O1' C1' H1'B 109.5 . .
O1' C1' C2' 110.9(3) . .
H1'A C1' H1'B 108.1 . .
C2' C1' H1'A 109.5 . .
C2' C1' H1'B 109.5 . .
N1' C2' C1' 107.9(3) . .
N1' C2' C3' 115.2(3) . .
N1' C2' C4' 109.0(4) . .
C1' C2' C3' 109.3(3) . .
C1' C2' C4' 109.1(5) . .
C3' C2' C4' 106.2(4) . .
O5' C3' C2' 115.4(3) . .
O5' C3' H3'A 108.4 . .
O5' C3' H3'B 108.4 . .
C2' C3' H3'A 108.4 . .
C2' C3' H3'B 108.4 . .
H3'A C3' H3'B 107.5 . .
O2' C4' C2' 112.5(7) . .
O2' C4' H4'A 109.1 . .
O2' C4' H4'B 109.1 . .
C2' C4' H4'A 109.1 . .
C2' C4' H4'B 109.1 . .
H4'A C4' H4'B 107.8 . .
N1' C5' H5'A 109.0 . .
N1' C5' H5'B 109.0 . .
H5'A C5' H5'B 107.8 . .
C6' C5' N1' 112.8(4) . .
C6' C5' H5'A 109.0 . .
C6' C5' H5'B 109.0 . .
O3' C6' C5' 111.6(6) . .
O3' C6' H6'A 109.3 . .
O3' C6' H6'B 109.3 . .
C5' C6' H6'A 109.3 . .
C5' C6' H6'B 109.3 . .
H6'A C6' H6'B 108.0 . .
N1' C7' H7'A 109.0 . .
N1' C7' H7'B 109.0 . .
N1' C7' C8' 112.9(4) . .
H7'A C7' H7'B 107.8 . .
C8' C7' H7'A 109.0 . .
C8' C7' H7'B 109.0 . .
O4' C8' C7' 110.7(6) . .
O4' C8' H8'A 109.5 . .
O4' C8' H8'B 109.5 . .
C7' C8' H8'A 109.5 . .
C7' C8' H8'B 109.5 . .
H8'A C8' H8'B 108.1 . .
C10' C9' H9' 119.6 . .
C14' C9' H9' 119.6 . .
C14' C9' C10' 120.8(12) . .
C9' C10' H10' 119.9 . .
C11' C10' C9' 120.2(12) . .
C11' C10' H10' 119.9 . .
C10' C11' H11' 120.2 . .
C10' C11' C12' 119.5(11) . .
C12' C11' H11' 120.2 . .
C11' C12' H12' 120.1 . .
C11' C12' C13' 119.9(10) . .
C13' C12' H12' 120.1 . .
C12' C13' H13' 119.6 . .
C12' C13' C14' 120.7(11) . .
C14' C13' H13' 119.6 . .
C9' C14' C15' 119.7(13) . .
C9' C14' C13' 117.5(14) . .
C13' C14' C15' 121.2(15) . .
C19' C18' C17' 124.1(12) . .
C23' C18' C17' 117.5(10) . .
C23' C18' C19' 118.1(9) . .
C18' C19' H19' 119.7 . .
C20' C19' C18' 120.6(8) . .
C20' C19' H19' 119.7 . .
C19' C20' H20' 119.7 . .
C21' C20' C19' 120.5(7) . .
C21' C20' H20' 119.7 . .
C20' C21' H21' 120.5 . .
C20' C21' C22' 119.0(8) . .
C22' C21' H21' 120.5 . .
C21' C22' H22' 119.5 . .
C21' C22' C23' 121.0(9) . .
C23' C22' H22' 119.5 . .
C18' C23' C22' 120.6(9) . .
C18' C23' H23' 119.7 . .
C22' C23' H23' 119.7 . .
Gd1' O1'A H1'C 127(5) . .
C1'A O1'A Gd1' 120(3) . .
C1'A O1'A H1'C 109(3) . .
Gd1' O2'A H2'A 134.1 . .
C4'A O2'A Gd1' 116(3) . .
C4'A O2'A H2'A 109.5 . .
Gd1' O3'A Gd1' 113(2) 3_656 .
C6'A O3'A Gd1' 115(4) . .
C6'A O3'A Gd1' 131(4) . 3_656
Gd1' O4'A H4'C 122(4) . .
C8'A O4'A Gd1' 129(3) . .
C8'A O4'A H4'C 109(3) . .
C3'A O5'A H5'C 109.5 . .
O1'A C1'A H1'D 108.7 . .
O1'A C1'A H1'E 108.7 . .
O1'A C1'A C2'A 114(4) . .
H1'D C1'A H1'E 107.6 . .
C2'A C1'A H1'D 108.7 . .
C2'A C1'A H1'E 108.7 . .
N1' C2'A C1'A 101(3) . .
N1' C2'A C3'A 116.0(18) . .
N1' C2'A C4'A 114(2) . .
C1'A C2'A C3'A 107(3) . .
C1'A C2'A C4'A 112(3) . .
C4'A C2'A C3'A 107(2) . .
O5'A C3'A C2'A 115(2) . .
O5'A C3'A H3'C 108.6 . .
O5'A C3'A H3'D 108.6 . .
C2'A C3'A H3'C 108.6 . .
C2'A C3'A H3'D 108.6 . .
H3'C C3'A H3'D 107.6 . .
O2'A C4'A C2'A 112(3) . .
O2'A C4'A H4'D 109.3 . .
O2'A C4'A H4'E 109.3 . .
C2'A C4'A H4'D 109.3 . .
C2'A C4'A H4'E 109.3 . .
H4'D C4'A H4'E 108.0 . .
N1' C5'A H5'D 108.8 . .
N1' C5'A H5'E 108.8 . .
H5'D C5'A H5'E 107.7 . .
C6'A C5'A N1' 114(4) . .
C6'A C5'A H5'D 108.8 . .
C6'A C5'A H5'E 108.8 . .
O3'A C6'A C5'A 109(4) . .
O3'A C6'A H6'C 109.8 . .
O3'A C6'A H6'D 109.8 . .
C5'A C6'A H6'C 109.8 . .
C5'A C6'A H6'D 109.8 . .
H6'C C6'A H6'D 108.2 . .
N1' C7'A H7'C 107.8 . .
N1' C7'A H7'D 107.8 . .
N1' C7'A C8'A 118(3) . .
H7'C C7'A H7'D 107.1 . .
C8'A C7'A H7'C 107.8 . .
C8'A C7'A H7'D 107.8 . .
O4'A C8'A C7'A 112(4) . .
O4'A C8'A H8'C 109.3 . .
O4'A C8'A H8'D 109.3 . .
C7'A C8'A H8'C 109.3 . .
C7'A C8'A H8'D 109.3 . .
H8'C C8'A H8'D 107.9 . .
C10A C9A H9A 118.7 . .
C14A C9A H9A 118.7 . .
C14A C9A C10A 122.5(10) . .
C9A C10A H10A 120.4 . .
C11A C10A C9A 119.2(10) . .
C11A C10A H10A 120.4 . .
C10A C11A H11A 120.6 . .
C12A C11A C10A 118.8(9) . .
C12A C11A H11A 120.6 . .
C11A C12A H12A 119.1 . .
C11A C12A C13A 121.9(8) . .
C13A C12A H12A 119.1 . .
C12A C13A H13A 120.1 . .
C12A C13A C14A 119.9(9) . .
C14A C13A H13A 120.1 . .
C9A C14A C15' 118.7(11) . .
C9A C14A C13A 116.9(12) . .
C13A C14A C15' 123.9(12) . .
C19A C18A C17' 121(2) . .
C23A C18A C17' 118.8(18) . .
C23A C18A C19A 119.6(19) . .
C18A C19A H19A 120.7 . .
C20A C19A C18A 118.7(15) . .
C20A C19A H19A 120.7 . .
C19A C20A H20A 119.6 . .
C21A C20A C19A 120.8(13) . .
C21A C20A H20A 119.6 . .
C20A C21A H21A 119.5 . .
C20A C21A C22A 121.0(15) . .
C22A C21A H21A 119.5 . .
C21A C22A H22A 120.5 . .
C21A C22A C23A 119.0(16) . .
C23A C22A H22A 120.5 . .
C18A C23A C22A 119.8(16) . .
C18A C23A H23A 120.1 . .
C22A C23A H23A 120.1 . .
O10 N2 O9 119.7(4) . .
O11 N2 O9 118.5(3) . .
O11 N2 O10 121.8(3) . .
O13 N4 O12 120.4(3) . .
O13 N4 O14 121.4(3) . .
O14 N4 O12 118.2(3) . .
O16 N6 O15 119.3(3) . .
O16 N6 O17 121.8(3) . .
O17 N6 O15 118.9(3) . .
C24 N3 H3AD 109.1 . .
C24 N3 C28 107.4(5) . .
C26 N3 H3AD 109.1 . .
C26 N3 C24 112.6(5) . .
C26 N3 C28 109.6(5) . .
C28 N3 H3AD 109.1 . .
C24A N3 H3BE 109.2 . .
C26A N3 H3BE 109.2 . .
C26A N3 C24A 104.8(8) . .
C28A N3 H3BE 109.2 . .
C28A N3 C24A 107.9(7) . .
C28A N3 C26A 116.4(7) . .
N3 C24 H24A 109.3 . .
N3 C24 H24B 109.3 . .
H24A C24 H24B 108.0 . .
C25 C24 N3 111.7(10) . .
C25 C24 H24A 109.3 . .
C25 C24 H24B 109.3 . .
C24 C25 H25A 109.5 . .
C24 C25 H25B 109.5 . .
C24 C25 H25C 109.5 . .
H25A C25 H25B 109.5 . .
H25A C25 H25C 109.5 . .
H25B C25 H25C 109.5 . .
N3 C26 H26A 109.1 . .
N3 C26 H26B 109.1 . .
N3 C26 C27 112.4(8) . .
H26A C26 H26B 107.9 . .
C27 C26 H26A 109.1 . .
C27 C26 H26B 109.1 . .
C26 C27 H27A 109.5 . .
C26 C27 H27B 109.5 . .
C26 C27 H27C 109.5 . .
H27A C27 H27B 109.5 . .
H27A C27 H27C 109.5 . .
H27B C27 H27C 109.5 . .
N3 C28 H28A 108.9 . .
N3 C28 H28B 108.9 . .
H28A C28 H28B 107.7 . .
C29 C28 N3 113.4(9) . .
C29 C28 H28A 108.9 . .
C29 C28 H28B 108.9 . .
C28 C29 H29A 109.5 . .
C28 C29 H29B 109.5 . .
C28 C29 H29C 109.5 . .
H29A C29 H29B 109.5 . .
H29A C29 H29C 109.5 . .
H29B C29 H29C 109.5 . .
N3 C24A H24C 108.3 . .
N3 C24A H24D 108.3 . .
H24C C24A H24D 107.4 . .
C25A C24A N3 116.1(13) . .
C25A C24A H24C 108.3 . .
C25A C24A H24D 108.3 . .
C24A C25A H25D 109.5 . .
C24A C25A H25E 109.5 . .
C24A C25A H25F 109.5 . .
H25D C25A H25E 109.5 . .
H25D C25A H25F 109.5 . .
H25E C25A H25F 109.5 . .
N3 C26A H26C 108.1 . .
N3 C26A H26D 108.1 . .
N3 C26A C27A 117(2) . .
H26C C26A H26D 107.3 . .
C27A C26A H26C 108.1 . .
C27A C26A H26D 108.1 . .
C26A C27A H27D 109.5 . .
C26A C27A H27E 109.5 . .
C26A C27A H27F 109.5 . .
H27D C27A H27E 109.5 . .
H27D C27A H27F 109.5 . .
H27E C27A H27F 109.5 . .
N3 C28A H28C 110.1 . .
N3 C28A H28D 110.1 . .
N3 C28A C29A 108.1(13) . .
H28C C28A H28D 108.4 . .
C29A C28A H28C 110.1 . .
C29A C28A H28D 110.1 . .
C28A C29A H29D 109.5 . .
C28A C29A H29E 109.5 . .
C28A C29A H29F 109.5 . .
H29D C29A H29E 109.5 . .
H29D C29A H29F 109.5 . .
H29E C29A H29F 109.5 . .
N5 C30 C31 178.5(7) . .
C30 C31 H31A 109.5 . .
C30 C31 H31B 109.5 . .
C30 C31 H31C 109.5 . .
H31A C31 H31B 109.5 . .
H31A C31 H31C 109.5 . .
H31B C31 H31C 109.5 . .

loop_
_geom_bond_atom_site_label_1
_geom_bond_atom_site_label_2
_geom_bond_distance
_geom_bond_site_symmetry_2
Gd1 O6 2.320(2) .
Gd1 O7 2.363(2) .
Gd1 O1 2.314(3) 3_566
Gd1 O1 2.293(4) .
Gd1 O2 2.477(5) .
Gd1 O3 2.421(3) .
Gd1 O4 2.391(2) .
Gd1 O1A 2.52(5) .
Gd1 O2A 2.36(3) .
Gd1 O3A 2.391(2) .
Gd1 O4A 2.47(4) .
Gd1 O4A 2.07(4) 3_566
O6 C15 1.273(4) .
O7 C17 1.267(4) .
N1 C2 1.481(4) .
N1 C5 1.511(4) .
N1 C7 1.495(5) .
N1 C2A 1.54(3) .
N1 C5A 1.24(3) .
N1 C7A 1.75(3) .
C9 H9 0.9500 .
C9 C10 1.378(6) .
C9 C14 1.374(5) .
C10 H10 0.9500 .
C10 C11 1.350(7) .
C11 H11 0.9500 .
C11 C12 1.357(7) .
C12 H12 0.9500 .
C12 C13 1.385(6) .
C13 H13 0.9500 .
C13 C14 1.382(5) .
C14 C15 1.499(5) .
C15 C16 1.396(5) .
C16 H16 0.9500 .
C16 C17 1.404(5) .
C17 C18 1.507(5) .
C18 C19 1.395(5) .
C18 C23 1.379(6) .
C19 H19 0.9500 .
C19 C20 1.386(6) .
C20 H20 0.9500 .
C20 C21 1.371(7) .
C21 H21 0.9500 .
C21 C22 1.379(6) .
C22 H22 0.9500 .
C22 C23 1.394(5) .
C23 H23 0.9500 .
O1 Gd1 2.314(3) 3_566
O1 C1 1.412(5) .
O2 H2 0.870(10) .
O2 C4 1.445(6) .
O3 H3 0.868(10) .
O3 C6 1.432(5) .
O4 H4 0.867(10) .
O4 C8 1.442(5) .
O5 H5 0.8400 .
O5 C3 1.426(4) .
C1 H1A 0.9900 .
C1 H1B 0.9900 .
C1 C2 1.540(5) .
C2 C3 1.548(5) .
C2 C4 1.532(6) .
C3 H3A 0.9900 .
C3 H3B 0.9900 .
C4 H4A 0.9900 .
C4 H4B 0.9900 .
C5 H5A 0.9900 .
C5 H5B 0.9900 .
C5 C6 1.507(6) .
C6 H6A 0.9900 .
C6 H6B 0.9900 .
C7 H7A 0.9900 .
C7 H7B 0.9900 .
C7 C8 1.486(6) .
C8 H8A 0.9900 .
C8 H8B 0.9900 .
O1A H1AA 0.8400 .
O1A C1A 1.44(3) .
O2A H2A 0.872(11) .
O2A C4A 1.47(3) .
O3A H3AA 0.870(5) .
O3A C6A 1.42(3) .
O4A Gd1 2.07(4) 3_566
O4A C8A 1.45(3) .
O5A H5AA 0.8400 .
O5A C3A 1.42(3) .
C1A H1AB 0.9900 .
C1A H1AC 0.9900 .
C1A C2A 1.52(3) .
C2A C3A 1.54(3) .
C2A C4A 1.54(3) .
C3A H3AB 0.9900 .
C3A H3AC 0.9900 .
C4A H4AA 0.9900 .
C4A H4AB 0.9900 .
C5A H5AB 0.9900 .
C5A H5AC 0.9900 .
C5A C6A 1.48(3) .
C6A H6AA 0.9900 .
C6A H6AB 0.9900 .
C7A H7AA 0.9900 .
C7A H7AB 0.9900 .
C7A C8A 1.49(3) .
C8A H8AA 0.9900 .
C8A H8AB 0.9900 .
Gd1' O6' 2.318(2) .
Gd1' O7' 2.345(2) .
Gd1' O1' 2.441(6) .
Gd1' O2' 2.306(6) .
Gd1' O2' 2.316(5) 3_656
Gd1' O3' 2.419(4) .
Gd1' O4' 2.443(6) .
Gd1' O1'A 2.43(5) .
Gd1' O2'A 2.60(5) .
Gd1' O3'A 2.09(4) 3_656
Gd1' O3'A 2.44(5) .
Gd1' O4'A 2.16(4) .
O6' C15' 1.283(4) .
O7' C17' 1.254(4) .
N1' C2' 1.479(4) .
N1' C5' 1.496(4) .
N1' C7' 1.519(4) .
N1' C2'A 1.50(2) .
N1' C5'A 1.67(3) .
N1' C7'A 1.35(3) .
C15' C16' 1.386(5) .
C15' C14' 1.54(2) .
C15' C14A 1.469(17) .
C16' H16' 0.9500 .
C16' C17' 1.422(5) .
C17' C18' 1.506(14) .
C17' C18A 1.48(3) .
O1' H1' 0.868(10) .
O1' C1' 1.445(7) .
O2' Gd1' 2.316(5) 3_656
O2' C4' 1.408(6) .
O3' H3' 0.868(10) .
O3' C6' 1.432(6) .
O4' H4' 0.864(10) .
O4' C8' 1.430(6) .
O5' H5' 0.8400 .
O5' C3' 1.425(5) .
C1' H1'A 0.9900 .
C1' H1'B 0.9900 .
C1' C2' 1.524(5) .
C2' C3' 1.541(5) .
C2' C4' 1.552(10) .
C3' H3'A 0.9900 .
C3' H3'B 0.9900 .
C4' H4'A 0.9900 .
C4' H4'B 0.9900 .
C5' H5'A 0.9900 .
C5' H5'B 0.9900 .
C5' C6' 1.476(8) .
C6' H6'A 0.9900 .
C6' H6'B 0.9900 .
C7' H7'A 0.9900 .
C7' H7'B 0.9900 .
C7' C8' 1.526(8) .
C8' H8'A 0.9900 .
C8' H8'B 0.9900 .
C9' H9' 0.9500 .
C9' C10' 1.395(11) .
C9' C14' 1.372(12) .
C10' H10' 0.9500 .
C10' C11' 1.370(12) .
C11' H11' 0.9500 .
C11' C12' 1.380(12) .
C12' H12' 0.9500 .
C12' C13' 1.382(11) .
C13' H13' 0.9500 .
C13' C14' 1.402(13) .
C18' C19' 1.403(12) .
C18' C23' 1.377(9) .
C19' H19' 0.9500 .
C19' C20' 1.392(8) .
C20' H20' 0.9500 .
C20' C21' 1.372(9) .
C21' H21' 0.9500 .
C21' C22' 1.377(10) .
C22' H22' 0.9500 .
C22' C23' 1.392(8) .
C23' H23' 0.9500 .
O1'A H1'C 0.871(10) .
O1'A C1'A 1.43(3) .
O2'A H2'A 0.8400 .
O2'A C4'A 1.44(3) .
O3'A Gd1' 2.09(4) 3_656
O3'A C6'A 1.43(3) .
O4'A H4'C 0.870(10) .
O4'A C8'A 1.45(3) .
O5'A H5'C 0.8400 .
O5'A C3'A 1.41(3) .
C1'A H1'D 0.9900 .
C1'A H1'E 0.9900 .
C1'A C2'A 1.51(3) .
C2'A C3'A 1.56(3) .
C2'A C4'A 1.53(3) .
C3'A H3'C 0.9900 .
C3'A H3'D 0.9900 .
C4'A H4'D 0.9900 .
C4'A H4'E 0.9900 .
C5'A H5'D 0.9900 .
C5'A H5'E 0.9900 .
C5'A C6'A 1.49(3) .
C6'A H6'C 0.9900 .
C6'A H6'D 0.9900 .
C7'A H7'C 0.9900 .
C7'A H7'D 0.9900 .
C7'A C8'A 1.49(3) .
C8'A H8'C 0.9900 .
C8'A H8'D 0.9900 .
C9A H9A 0.9500 .
C9A C10A 1.389(10) .
C9A C14A 1.376(11) .
C10A H10A 0.9500 .
C10A C11A 1.382(10) .
C11A H11A 0.9500 .
C11A C12A 1.371(10) .
C12A H12A 0.9500 .
C12A C13A 1.379(10) .
C13A H13A 0.9500 .
C13A C14A 1.402(11) .
C18A C19A 1.406(15) .
C18A C23A 1.377(14) .
C19A H19A 0.9500 .
C19A C20A 1.381(13) .
C20A H20A 0.9500 .
C20A C21A 1.366(13) .
C21A H21A 0.9500 .
C21A C22A 1.370(14) .
C22A H22A 0.9500 .
C22A C23A 1.404(14) .
C23A H23A 0.9500 .
O9 N2 1.259(4) .
O10 N2 1.244(5) .
O11 N2 1.238(4) .
O12 N4 1.273(4) .
O13 N4 1.240(4) .
O14 N4 1.250(4) .
O15 N6 1.261(4) .
O16 N6 1.226(4) .
O17 N6 1.231(4) .
N3 H3AD 1.0000 .
N3 H3BE 1.0000 .
N3 C24 1.500(7) .
N3 C26 1.480(7) .
N3 C28 1.570(7) .
N3 C24A 1.594(10) .
N3 C26A 1.490(10) .
N3 C28A 1.454(9) .
C24 H24A 0.9900 .
C24 H24B 0.9900 .
C24 C25 1.434(14) .
C25 H25A 0.9800 .
C25 H25B 0.9800 .
C25 H25C 0.9800 .
C26 H26A 0.9900 .
C26 H26B 0.9900 .
C26 C27 1.524(14) .
C27 H27A 0.9800 .
C27 H27B 0.9800 .
C27 H27C 0.9800 .
C28 H28A 0.9900 .
C28 H28B 0.9900 .
C28 C29 1.541(14) .
C29 H29A 0.9800 .
C29 H29B 0.9800 .
C29 H29C 0.9800 .
C24A H24C 0.9900 .
C24A H24D 0.9900 .
C24A C25A 1.438(18) .
C25A H25D 0.9800 .
C25A H25E 0.9800 .
C25A H25F 0.9800 .
C26A H26C 0.9900 .
C26A H26D 0.9900 .
C26A C27A 1.530(18) .
C27A H27D 0.9800 .
C27A H27E 0.9800 .
C27A H27F 0.9800 .
C28A H28C 0.9900 .
C28A H28D 0.9900 .
C28A C29A 1.538(19) .
C29A H29D 0.9800 .
C29A H29E 0.9800 .
C29A H29F 0.9800 .
N5 C30 1.137(7) .
C30 C31 1.445(7) .
C31 H31A 0.9800 .
C31 H31B 0.9800 .
C31 H31C 0.9800 .

loop_
_geom_torsion_atom_site_label_1
_geom_torsion_atom_site_label_2
_geom_torsion_atom_site_label_3
_geom_torsion_atom_site_label_4
_geom_torsion
_geom_torsion_site_symmetry_1
Gd1 O6 C15 C14 166.5(2) .
Gd1 O6 C15 C16 -13.4(6) .
Gd1 O7 C17 C16 -14.1(6) .
Gd1 O7 C17 C18 166.1(2) .
Gd1 N1 C2 C1 55.0(3) .
Gd1 N1 C2 C3 174.7(2) .
Gd1 N1 C2 C4 -63.7(3) .
Gd1 N1 C5 C6 16.7(4) .
Gd1 N1 C7 C8 49.3(4) .
Gd1 N1 C2A C1A 54(3) .
Gd1 N1 C2A C3A -178(2) .
Gd1 N1 C2A C4A -63(2) .
Gd1 N1 C5A C6A -7(5) .
Gd1 N1 C7A C8A -13(4) .
Gd1 O1 C1 C2 163.2(3) 3_566
Gd1 O1 C1 C2 -2.0(6) .
Gd1 O2 C4 C2 -12.8(5) .
Gd1 O3 C6 C5 54.5(5) .
Gd1 O4 C8 C7 27.7(5) .
Gd1 O1A C1A C2A 15(7) .
Gd1 O2A C4A C2A 1(5) .
Gd1 O3A C6A C5A 27(5) .
Gd1 O4A C8A C7A -57(6) .
Gd1 O4A C8A C7A 138(4) 3_566
O6 C15 C16 C17 6.0(6) .
O7 C17 C18 C19 172.4(4) .
O7 C17 C18 C23 -9.4(5) .
N1 C2 C3 O5 78.9(4) .
N1 C2 C4 O2 54.6(5) .
N1 C5 C6 O3 -42.8(5) .
N1 C7 C8 O4 -53.3(5) .
N1 C2A C3A O5A 163(3) .
N1 C2A C4A O2A 44(4) .
N1 C5A C6A O3A -13(7) .
N1 C7A C8A O4A 41(6) .
C9 C10 C11 C12 2.0(9) .
C9 C14 C15 O6 14.2(5) .
C9 C14 C15 C16 -165.9(4) .
C10 C9 C14 C13 -0.9(7) .
C10 C9 C14 C15 -175.7(5) .
C10 C11 C12 C13 -0.6(9) .
C11 C12 C13 C14 -1.7(9) .
C12 C13 C14 C9 2.3(7) .
C12 C13 C14 C15 177.0(5) .
C13 C14 C15 O6 -160.3(4) .
C13 C14 C15 C16 19.6(6) .
C14 C9 C10 C11 -1.3(9) .
C14 C15 C16 C17 -173.9(3) .
C15 C16 C17 O7 6.9(6) .
C15 C16 C17 C18 -173.2(3) .
C16 C17 C18 C19 -7.4(6) .
C16 C17 C18 C23 170.7(4) .
C17 C18 C19 C20 178.2(4) .
C17 C18 C23 C22 -178.4(4) .
C18 C19 C20 C21 -0.4(7) .
C19 C18 C23 C22 -0.2(6) .
C19 C20 C21 C22 0.9(7) .
C20 C21 C22 C23 -1.0(7) .
C21 C22 C23 C18 0.7(6) .
C23 C18 C19 C20 0.1(6) .
O1 C1 C2 N1 -40.7(5) .
O1 C1 C2 C3 -164.8(4) .
O1 C1 C2 C4 77.2(5) .
C1 C2 C3 O5 -160.5(4) .
C1 C2 C4 O2 -63.6(5) .
C2 N1 C5 C6 -99.2(4) .
C2 N1 C7 C8 158.6(3) .
C3 C2 C4 O2 179.6(4) .
C4 C2 C3 O5 -42.2(4) .
C5 N1 C2 C1 178.4(4) .
C5 N1 C2 C3 -62.0(4) .
C5 N1 C2 C4 59.6(4) .
C5 N1 C7 C8 -72.8(4) .
C7 N1 C2 C1 -56.5(4) .
C7 N1 C2 C3 63.2(4) .
C7 N1 C2 C4 -175.2(3) .
C7 N1 C5 C6 132.6(4) .
O1A C1A C2A N1 -48(6) .
O1A C1A C2A C3A -179(4) .
O1A C1A C2A C4A 66(5) .
C1A C2A C3A O5A -66(4) .
C1A C2A C4A O2A -78(4) .
C2A N1 C5A C6A -133(4) .
C2A N1 C7A C8A 94(4) .
C3A C2A C4A O2A 164(3) .
C4A C2A C3A O5A 50(4) .
C5A N1 C2A C1A -177(3) .
C5A N1 C2A C3A -49(3) .
C5A N1 C2A C4A 66(3) .
C5A N1 C7A C8A -134(4) .
C7A N1 C2A C1A -57(3) .
C7A N1 C2A C3A 72(2) .
C7A N1 C2A C4A -173(2) .
C7A N1 C5A C6A 112(4) .
Gd1' O6' C15' C16' 13.6(5) .
Gd1' O6' C15' C14' -164(2) .
Gd1' O6' C15' C14A -166.8(18) .
Gd1' O7' C17' C16' 20.4(6) .
Gd1' O7' C17' C18' -161.9(14) .
Gd1' O7' C17' C18A -158(3) .
Gd1' N1' C2' C1' 63.0(3) .
Gd1' N1' C2' C3' -174.6(3) .
Gd1' N1' C2' C4' -55.3(5) .
Gd1' N1' C5' C6' -48.1(5) .
Gd1' N1' C7' C8' -21.4(4) .
Gd1' N1' C2'A C1'A 64(2) .
Gd1' N1' C2'A C3'A 179.9(16) .
Gd1' N1' C2'A C4'A -56(2) .
Gd1' N1' C5'A C6'A 18(4) .
Gd1' N1' C7'A C8'A 17(4) .
Gd1' O1' C1' C2' 13.6(7) .
Gd1' O2' C4' C2' 0.5(10) .
Gd1' O2' C4' C2' -167.3(5) 3_656
Gd1' O3' C6' C5' -26.9(8) .
Gd1' O4' C8' C7' -47.5(7) .
Gd1' O1'A C1'A C2'A 9(7) .
Gd1' O2'A C4'A C2'A -20(5) .
Gd1' O3'A C6'A C5'A -132(5) 3_656
Gd1' O3'A C6'A C5'A 58(8) .
Gd1' O4'A C8'A C7'A -8(8) .
O6' C15' C16' C17' -13.1(6) .
O6' C15' C14' C9' 4(4) .
O6' C15' C14' C13' 169(3) .
O6' C15' C14A C9A 0(3) .
O6' C15' C14A C13A -173(2) .
O7' C17' C18' C19' -175.7(19) .
O7' C17' C18' C23' -1(3) .
O7' C17' C18A C19A 159(4) .
O7' C17' C18A C23A -12(8) .
N1' C2' C3' O5' -74.3(4) .
N1' C2' C4' O2' 41.8(8) .
N1' C5' C6' O3' 52.0(7) .
N1' C7' C8' O4' 43.5(6) .
N1' C2'A C3'A O5'A -156(2) .
N1' C2'A C4'A O2'A 53(4) .
N1' C5'A C6'A O3'A -48(8) .
N1' C7'A C8'A O4'A -8(7) .
C15' C16' C17' O7' -3.3(6) .
C15' C16' C17' C18' 179.2(15) .
C15' C16' C17' C18A 175(3) .
C16' C15' C14' C9' -174(2) .
C16' C15' C14' C13' -8(5) .
C16' C15' C14A C9A 179.4(17) .
C16' C15' C14A C13A 7(4) .
C16' C17' C18' C19' 2(3) .
C16' C17' C18' C23' 176(2) .
C16' C17' C18A C19A -20(7) .
C16' C17' C18A C23A 170(5) .
C17' C18' C19' C20' 178.0(17) .
C17' C18' C23' C22' -178(2) .
C17' C18A C19A C20A -180(4) .
C17' C18A C23A C22A -178(5) .
O1' C1' C2' N1' -54.7(5) .
O1' C1' C2' C3' 179.3(5) .
O1' C1' C2' C4' 63.5(6) .
C1' C2' C3' O5' 47.4(4) .
C1' C2' C4' O2' -75.8(7) .
C2' N1' C5' C6' -157.9(5) .
C2' N1' C7' C8' 94.0(5) .
C3' C2' C4' O2' 166.5(6) .
C4' C2' C3' O5' 164.9(5) .
C5' N1' C2' C1' 175.4(3) .
C5' N1' C2' C3' -62.2(4) .
C5' N1' C2' C4' 57.0(5) .
C5' N1' C7' C8' -137.8(4) .
C7' N1' C2' C1' -59.0(4) .
C7' N1' C2' C3' 63.4(4) .
C7' N1' C2' C4' -177.3(5) .
C7' N1' C5' C6' 73.1(5) .
C9' C10' C11' C12' -6(2) .
C10' C9' C14' C15' 178(3) .
C10' C9' C14' C13' 11(4) .
C10' C11' C12' C13' 5.7(19) .
C11' C12' C13' C14' 4(3) .
C12' C13' C14' C15' -178(2) .
C12' C13' C14' C9' -12(4) .
C14' C15' C16' C17' 164(2) .
C14' C9' C10' C11' -2(3) .
C18' C19' C20' C21' -2.9(19) .
C19' C18' C23' C22' -4(4) .
C19' C20' C21' C22' 2.1(15) .
C20' C21' C22' C23' -2(2) .
C21' C22' C23' C18' 3(4) .
C23' C18' C19' C20' 4(4) .
O1'A C1'A C2'A N1' -51(5) .
O1'A C1'A C2'A C3'A -172(4) .
O1'A C1'A C2'A C4'A 71(6) .
C1'A C2'A C3'A O5'A -44(4) .
C1'A C2'A C4'A O2'A -60(4) .
C2'A N1' C5'A C6'A -93(4) .
C2'A N1' C7'A C8'A 139(4) .
C3'A C2'A C4'A O2'A -177(3) .
C4'A C2'A C3'A O5'A 76(3) .
C5'A N1' C2'A C1'A 177(3) .
C5'A N1' C2'A C3'A -67(2) .
C5'A N1' C2'A C4'A 57(2) .
C5'A N1' C7'A C8'A -101(4) .
C7'A N1' C2'A C1'A -61(3) .
C7'A N1' C2'A C3'A 55(3) .
C7'A N1' C2'A C4'A 179(2) .
C7'A N1' C5'A C6'A 138(4) .
C9A C10A C11A C12A 4.7(16) .
C10A C9A C14A C15' 177(2) .
C10A C9A C14A C13A -10(3) .
C10A C11A C12A C13A -4.3(15) .
C11A C12A C13A C14A -3(2) .
C12A C13A C14A C15' -178(2) .
C12A C13A C14A C9A 10(3) .
C14A C15' C16' C17' 167.4(18) .
C14A C9A C10A C11A 2(2) .
C18A C19A C20A C21A 1(4) .
C19A C18A C23A C22A 12(10) .
C19A C20A C21A C22A 6(4) .
C20A C21A C22A C23A -3(5) .
C21A C22A C23A C18A -6(8) .
C23A C18A C19A C20A -10(8) .
C24 N3 C26 C27 -171.7(12) .
C24 N3 C28 C29 65.9(11) .
C26 N3 C24 C25 76.1(12) .
C26 N3 C28 C29 -171.4(10) .
C28 N3 C24 C25 -163.2(11) .
C28 N3 C26 C27 68.9(12) .
C24A N3 C26A C27A -68.6(18) .
C24A N3 C28A C29A 170.9(13) .
C26A N3 C24A C25A 171.1(14) .
C26A N3 C28A C29A -71.7(15) .
C28A N3 C24A C25A -64.2(15) .
C28A N3 C26A C27A 172.3(17) .
